data_7711501
loop_
_publ_author_name
'Douib, Haiet'
'Flores Gonzalez, Jessica'
'Speed, Saskia'
'Montigaud, Vincent'
'Lefeuvre, Bertrand'
'Dorcet, Vincent'
'Riob\'e, Fran\,cois'
'Maury, Olivier'
'Gouasmia, Abdelkrim'
'Le Guennic, Boris'
'Cador, Olivier'
'Pointillart, Fabrice'

_publ_section_title
;
 Modulation of the magnetic and photophysical properties in 3d--4f and
 4f--4f&#x2032; heterobimetallic complexes involving a
 tetrathiafulvalene-based ligand
;
_journal_name_full 'Dalton Transactions'
_journal_paper_doi 10.1039/D2DT02375J
_journal_year 2022
_chemical_compound_source 'synthesis as described'
_chemical_formula_moiety 'C59 H35 Cd Dy F30 N8 O10 S6'
_chemical_formula_sum 'C59 H35 Cd Dy F30 N8 O10 S6'
_chemical_formula_weight 2053.21
_space_group_crystal_system triclinic
_space_group_IT_number 2
_space_group_name_Hall '-P 1'
_space_group_name_H-M_alt 'P -1'
_atom_sites_solution_hydrogens geom
_audit_update_record
;
2018-08-31 deposited with the CCDC.	2022-10-14 downloaded from the CCDC.
;
_cell_angle_alpha 101.213(6)
_cell_angle_beta 99.668(5)
_cell_angle_gamma 98.737(6)
_cell_formula_units_Z 4
_cell_length_a 12.700(3)
_cell_length_b 24.985(5)
_cell_length_c 26.286(5)
_cell_measurement_reflns_used 9877
_cell_measurement_temperature 150
_cell_measurement_theta_max 22.05
_cell_measurement_theta_min 2.38
_cell_measurement_wavelength 0.71073
_cell_volume 7917(3)
_computing_cell_refinement 'APEX3 (Bruker, 2015); SAINT (Bruker, 2014)'
_computing_data_collection 'SAINT (Bruker, 2014)'
_computing_data_reduction 'SAINT (Bruker, 2014)'
_computing_molecular_graphics 'SXGRAPH (Farrugia, 1999), Mercury (CSD, 2014)'
_computing_publication_material 'CRYSCALC (T. Roisnel, local program, 2016)'
_computing_structure_refinement 'SHELXL-2014/7 (Sheldrick, 2014)'
_computing_structure_solution 'SHELXT (Sheldrick, 2015)'
_diffrn_ambient_temperature 150
_diffrn_detector '(CMOS) PHOTON 100'
_diffrn_measured_fraction_theta_full 0.998
_diffrn_measured_fraction_theta_max 0.994
_diffrn_measurement_device_type 'D8 VENTURE Bruker AXS'
_diffrn_measurement_method 'rotation images'
_diffrn_radiation_monochromator 'multilayer monochromator'
_diffrn_radiation_probe x-ray
_diffrn_radiation_source 'Incoatec microfocus sealed tube'
_diffrn_radiation_type MoK\a
_diffrn_radiation_wavelength 0.71073
_diffrn_reflns_av_R_equivalents 0.1754
_diffrn_reflns_av_unetI/netI 0.1565
_diffrn_reflns_limit_h_max 15
_diffrn_reflns_limit_h_min -16
_diffrn_reflns_limit_k_max 32
_diffrn_reflns_limit_k_min -32
_diffrn_reflns_limit_l_max 34
_diffrn_reflns_limit_l_min -34
_diffrn_reflns_number 193117
_diffrn_reflns_theta_full 25.242
_diffrn_reflns_theta_max 27.485
_diffrn_reflns_theta_min 2.915
_exptl_absorpt_coefficient_mu 1.490
_exptl_absorpt_correction_T_max 0.914
_exptl_absorpt_correction_T_min 0.704
_exptl_absorpt_correction_type multi-scan
_exptl_absorpt_process_details
;
  [Sheldrick, G.M. (2014). SADABS Bruker AXS Inc., Madison, Wisconsin, USA]
;
_exptl_crystal_colour red
_exptl_crystal_density_diffrn 1.723
_exptl_crystal_description plate
_exptl_crystal_F_000 4020
_exptl_crystal_size_max 0.600
_exptl_crystal_size_mid 0.360
_exptl_crystal_size_min 0.060
_refine_diff_density_max 9.255
_refine_diff_density_min -2.623
_refine_diff_density_rms 0.253
_refine_ls_extinction_method none
_refine_ls_goodness_of_fit_ref 1.372
_refine_ls_hydrogen_treatment constr
_refine_ls_matrix_type full
_refine_ls_number_parameters 1522
_refine_ls_number_reflns 36147
_refine_ls_number_restraints 82
_refine_ls_restrained_S_all 1.373
_refine_ls_R_factor_all 0.2469
_refine_ls_R_factor_gt 0.1609
_refine_ls_shift/su_max 0.009
_refine_ls_shift/su_mean 0.000
_refine_ls_structure_factor_coef Fsqd
_refine_ls_weighting_details 'w=1/[\s^2^(Fo^2^)+(0.2000P)^2^] where P=(Fo^2^+2Fc^2^)/3'
_refine_ls_weighting_scheme calc
_refine_ls_wR_factor_gt 0.4180
_refine_ls_wR_factor_ref 0.4534
_reflns_number_gt 17178
_reflns_number_total 36147
_reflns_threshold_expression >2sigma(I)
_cod_data_source_file d2dt02375j2.cif
_cod_data_source_block HD27
_cod_depositor_comments
;

2024-09-24
Z value and formula fixed to values more according to usual
chemical conventions.                 miguel
;
_cod_original_formula_sum 'C118 H70 Cd2 Dy2 F60 N16 O20 S12'
_cod_original_formula_weight 4106.42
_cod_original_formula_moiety 'C118 H70 Cd2 Dy2 F60 N16 O20 S12'
_cod_original_formula_units_Z 2
_cod_database_code 7711501

loop_
_space_group_symop_operation_xyz
'x, y, z'
'-x, -y, -z'

loop_
_atom_site_label
_atom_site_type_symbol
_atom_site_fract_x
_atom_site_fract_y
_atom_site_fract_z
_atom_site_U_iso_or_equiv
_atom_site_adp_type
_atom_site_occupancy
_atom_site_site_symmetry_order
_atom_site_calc_flag
_atom_site_refinement_flags_posn
_atom_site_refinement_flags_adp
_atom_site_refinement_flags_occupancy
_atom_site_disorder_assembly
_atom_site_disorder_group
C1 C 0.867(3) 0.8756(19) 0.0531(18) 0.186(11) Uani 1 1 d . . . . .
H1A H 0.9267 0.8883 0.0364 0.279 Uiso 1 1 calc R U . . .
H1B H 0.7975 0.8778 0.0315 0.279 Uiso 1 1 calc R U . . .
H1C H 0.8764 0.8993 0.0885 0.279 Uiso 1 1 calc R U . . .
C2 C 0.867(3) 0.8181(19) 0.0572(11) 0.186(11) Uani 1 1 d D . . . .
H2A H 0.9386 0.8164 0.0782 0.223 Uiso 1 1 calc R U . . .
H2B H 0.8599 0.7949 0.0212 0.223 Uiso 1 1 calc R U . . .
C3 C 0.778(3) 0.7927(19) 0.0826(18) 0.186(11) Uani 1 1 d . . . . .
H3A H 0.7926 0.7561 0.0876 0.223 Uiso 1 1 calc R U . . .
H3B H 0.7082 0.7856 0.0567 0.223 Uiso 1 1 calc R U . . .
C4 C 0.8890(19) 0.8394(10) 0.1818(8) 0.080(6) Uani 1 1 d . . . . .
C5 C 0.9146(12) 0.8896(8) 0.2166(7) 0.054(4) Uani 1 1 d . . . . .
C6 C 0.950(3) 1.0044(12) 0.2467(13) 0.159(9) Uani 1 1 d . . . . .
H6A H 0.9186 1.0369 0.2602 0.190 Uiso 1 1 calc R U . . .
H6B H 1.0075 1.0004 0.2755 0.190 Uiso 1 1 calc R U . . .
C7 C 0.999(3) 1.0136(12) 0.1997(13) 0.159(9) Uani 1 1 d . . . . .
H7A H 0.9466 1.0259 0.1743 0.190 Uiso 1 1 calc R U . . .
H7B H 1.0161 0.9784 0.1814 0.190 Uiso 1 1 calc R U . . .
C8 C 1.112(3) 1.0617(12) 0.2208(13) 0.159(9) Uani 1 1 d . . . . .
H8A H 1.1445 1.0678 0.1905 0.238 Uiso 1 1 calc R U . . .
H8B H 1.0950 1.0966 0.2386 0.238 Uiso 1 1 calc R U . . .
H8C H 1.1644 1.0492 0.2457 0.238 Uiso 1 1 calc R U . . .
C9 C 1.0667(14) 0.8306(6) 0.2362(6) 0.048(4) Uani 1 1 d . . . . .
C10 C 1.1517(14) 0.8105(7) 0.2554(7) 0.054(4) Uani 1 1 d . . . . .
C11 C 1.3015(15) 0.7510(6) 0.2695(6) 0.050(4) Uani 1 1 d . . . . .
C12 C 1.3417(13) 0.8036(5) 0.3112(6) 0.044(4) Uani 1 1 d . . . . .
C13 C 1.4400(13) 0.8117(7) 0.3467(5) 0.046(4) Uani 1 1 d . . . . .
H13 H 1.4678 0.8450 0.3732 0.055 Uiso 1 1 calc R U . . .
C14 C 1.4946(14) 0.7677(5) 0.3408(6) 0.041(4) Uani 1 1 d . . . . .
C15 C 1.4589(14) 0.7173(7) 0.3028(5) 0.049(4) Uani 1 1 d . . . . .
C16 C 1.3621(14) 0.7097(6) 0.2684(6) 0.047(4) Uani 1 1 d . . . . .
H16 H 1.3360 0.6754 0.2432 0.056 Uiso 1 1 calc R U . . .
C17 C 1.6216(13) 0.7180(6) 0.3511(4) 0.039(4) Uani 1 1 d . . . . .
C18 C 1.7162(12) 0.7014(6) 0.3753(6) 0.041(4) Uani 1 1 d . . . . .
C19 C 1.7406(12) 0.6479(8) 0.3614(6) 0.050(4) Uani 1 1 d . . . . .
H19 H 1.6934 0.6195 0.3343 0.059 Uiso 1 1 calc R U . . .
C20 C 1.8404(15) 0.6384(8) 0.3903(8) 0.067(5) Uani 1 1 d . . . . .
H20 H 1.8600 0.6029 0.3828 0.081 Uiso 1 1 calc R U . . .
C21 C 1.9092(13) 0.6821(9) 0.4299(7) 0.063(5) Uani 1 1 d . . . . .
H21 H 1.9746 0.6769 0.4502 0.076 Uiso 1 1 calc R U . . .
C22 C 1.8764(17) 0.7320(9) 0.4373(7) 0.066(6) Uani 1 1 d . . . . .
H22 H 1.9242 0.7618 0.4627 0.079 Uiso 1 1 calc R U . . .
C23 C 1.5314(13) 0.6318(6) 0.2712(5) 0.045(4) Uani 1 1 d . . . . .
H23A H 1.4873 0.6307 0.2360 0.054 Uiso 1 1 calc R U . . .
H23B H 1.6064 0.6294 0.2665 0.054 Uiso 1 1 calc R U . . .
C24 C 1.4863(11) 0.5819(6) 0.2898(5) 0.037(3) Uani 1 1 d . . . . .
C25 C 1.4655(12) 0.5322(5) 0.2537(5) 0.035(3) Uani 1 1 d . . . . .
H25 H 1.4757 0.5303 0.2184 0.042 Uiso 1 1 calc R U . . .
C26 C 1.4291(10) 0.4850(5) 0.2705(4) 0.028(3) Uani 1 1 d . . . . .
C27 C 1.410(2) 0.4180(7) 0.1876(7) 0.099(9) Uani 1 1 d . . . . .
H27 H 1.4220 0.4427 0.1650 0.118 Uiso 1 1 calc R U . . .
C28 C 1.386(2) 0.3584(9) 0.1720(8) 0.097(8) Uani 1 1 d . . . . .
H28 H 1.3719 0.3347 0.1378 0.117 Uiso 1 1 calc R U . . .
C29 C 1.3895(19) 0.3452(7) 0.2216(7) 0.071(6) Uani 1 1 d . . . . .
H29 H 1.3820 0.3082 0.2262 0.085 Uiso 1 1 calc R U . . .
C30 C 1.4661(10) 0.5856(5) 0.3394(5) 0.030(3) Uani 1 1 d . . . . .
H30 H 1.4727 0.6204 0.3632 0.037 Uiso 1 1 calc R U . . .
C31 C 1.4341(9) 0.5339(5) 0.3540(5) 0.024(3) Uani 1 1 d . . . . .
C32 C 1.4356(12) 0.5758(6) 0.4492(5) 0.043(3) Uani 1 1 d . . . . .
H32 H 1.4667 0.6138 0.4530 0.051 Uiso 1 1 calc R U . . .
C33 C 1.4003(11) 0.5505(6) 0.4874(5) 0.036(3) Uani 1 1 d . . . . .
H33 H 1.4012 0.5683 0.5229 0.044 Uiso 1 1 calc R U . . .
C34 C 1.3643(11) 0.4953(6) 0.4648(5) 0.035(3) Uani 1 1 d . . . . .
H34 H 1.3386 0.4686 0.4833 0.042 Uiso 1 1 calc R U . . .
C35 C 1.705(2) 0.9901(10) 0.3890(7) 0.089(3) Uani 1 1 d . . . . .
C36 C 1.762(2) 0.9453(9) 0.3976(6) 0.089(3) Uani 1 1 d . . . . .
C37 C 1.870(2) 0.9561(9) 0.4116(6) 0.089(3) Uani 1 1 d . . . . .
H37 H 1.9070 0.9930 0.4155 0.107 Uiso 1 1 calc R U . . .
C38 C 1.9318(16) 0.9149(9) 0.4212(6) 0.089(3) Uani 1 1 d D . . . .
C39 C 2.0527(16) 0.9344(10) 0.4347(7) 0.089(3) Uani 1 1 d D . . . .
C40 C 1.5500(19) 0.9232(8) 0.5443(9) 0.078(3) Uani 1 1 d . . . . .
C41 C 1.6418(17) 0.8898(7) 0.5258(8) 0.078(3) Uani 1 1 d . . . . .
C42 C 1.7329(17) 0.8955(7) 0.5619(8) 0.078(3) Uani 1 1 d . . . . .
H42 H 1.7387 0.9190 0.5957 0.093 Uiso 1 1 calc R U . . .
C43 C 1.8189(18) 0.8696(7) 0.5536(8) 0.078(3) Uani 1 1 d . . . . .
C44 C 1.9174(19) 0.8787(9) 0.5989(9) 0.078(3) Uani 1 1 d . . . . .
C45 C 1.7235(19) 0.4819(10) 0.3877(10) 0.080(3) Uani 1 1 d . . . . .
C46 C 1.6405(18) 0.4287(10) 0.3749(9) 0.080(3) Uani 1 1 d . . . . .
C47 C 1.6654(18) 0.3793(9) 0.3579(8) 0.080(3) Uani 1 1 d . . . . .
H47 H 1.7383 0.3766 0.3556 0.096 Uiso 1 1 calc R U . . .
C48 C 1.5814(19) 0.3299(9) 0.3429(9) 0.080(3) Uani 1 1 d . . . . .
C49 C 1.6089(18) 0.2766(10) 0.3281(10) 0.080(3) Uani 1 1 d . . . . .
C50 C 1.118(2) 0.2330(12) 0.2632(11) 0.145(6) Uani 1 1 d . . . . .
C51 C 1.162(2) 0.2924(12) 0.2783(9) 0.145(6) Uani 1 1 d . . . . .
C52 C 1.098(2) 0.3249(11) 0.2544(10) 0.145(6) Uani 1 1 d . . . . .
H52 H 1.0321 0.3065 0.2306 0.174 Uiso 1 1 calc R U . . .
C53 C 1.125(2) 0.3837(11) 0.2631(9) 0.145(6) Uani 1 1 d . . . . .
C54 C 1.057(2) 0.4213(13) 0.2377(12) 0.145(6) Uani 1 1 d . . . . .
C55 C 1.389(2) 0.2878(9) 0.4731(7) 0.099(4) Uani 1 1 d . . . . .
C56 C 1.3423(19) 0.3234(8) 0.4417(7) 0.099(4) Uani 1 1 d . . . . .
C57 C 1.2248(18) 0.3154(8) 0.4439(7) 0.099(4) Uani 1 1 d D . . . .
H57 H 1.1896 0.2908 0.4619 0.119 Uiso 1 1 calc R U . . .
C58 C 1.1731(18) 0.3501(8) 0.4152(6) 0.099(4) Uani 1 1 d D . . . .
C59 C 1.0635 0.3443 0.4173 0.099(4) Uani 1 1 d . . . . .
C60 C 1.207(2) 0.8069(17) 0.5359(11) 0.168(17) Uani 1 1 d . . . . .
H60A H 1.1544 0.7988 0.5582 0.251 Uiso 1 1 calc R U . . .
H60B H 1.2769 0.8261 0.5584 0.251 Uiso 1 1 calc R U . . .
H60C H 1.1795 0.8306 0.5131 0.251 Uiso 1 1 calc R U . . .
C61 C 1.221(2) 0.7515(14) 0.5009(9) 0.144(15) Uani 1 1 d . . . . .
H61A H 1.2480 0.7271 0.5235 0.173 Uiso 1 1 calc R U . . .
H61B H 1.1501 0.7316 0.4779 0.173 Uiso 1 1 calc R U . . .
C62 C 1.297(2) 0.7663(11) 0.4696(10) 0.106(8) Uani 1 1 d . . . . .
H62A H 1.3694 0.7819 0.4931 0.127 Uiso 1 1 calc R U . . .
H62B H 1.2746 0.7957 0.4522 0.127 Uiso 1 1 calc R U . . .
C63 C 1.1825(13) 0.6884(10) 0.3727(7) 0.065(5) Uani 1 1 d . . . . .
C64 C 1.138(2) 0.6385(10) 0.3420(10) 0.084(7) Uani 1 1 d . . . . .
C65 C 1.113(3) 0.5421(13) 0.3755(15) 0.139(7) Uani 1 1 d . . . . .
H65A H 1.0381 0.5353 0.3543 0.167 Uiso 1 1 calc R U . . .
H65B H 1.1342 0.5055 0.3747 0.167 Uiso 1 1 calc R U . . .
C66 C 1.111(3) 0.5667(14) 0.4287(15) 0.139(7) Uani 1 1 d . . . . .
H66A H 1.0637 0.5946 0.4271 0.167 Uiso 1 1 calc R U . . .
H66B H 1.1855 0.5876 0.4451 0.167 Uiso 1 1 calc R U . . .
C67 C 1.077(3) 0.5349(13) 0.4652(14) 0.139(7) Uani 1 1 d . . . . .
H67A H 1.0823 0.5600 0.4995 0.208 Uiso 1 1 calc R U . . .
H67B H 1.0022 0.5152 0.4514 0.208 Uiso 1 1 calc R U . . .
H67C H 1.1250 0.5080 0.4695 0.208 Uiso 1 1 calc R U . . .
C68 C 1.0097(15) 0.6985(11) 0.3130(7) 0.081(8) Uani 1 1 d . . . . .
C69 C 0.9230(19) 0.7191(8) 0.2925(8) 0.074(6) Uani 1 1 d . . . . .
C70 C 0.732(2) 0.7231(8) 0.2323(7) 0.079(7) Uani 1 1 d . . . . .
C71 C 0.7741(15) 0.7780(7) 0.2728(6) 0.054(5) Uani 1 1 d . . . . .
C72 C 0.7103(14) 0.8169(7) 0.2742(6) 0.053(5) Uani 1 1 d . . . . .
H72 H 0.7311 0.8514 0.2994 0.064 Uiso 1 1 calc R U . . .
C73 C 0.6107(14) 0.8037(6) 0.2362(6) 0.045(4) Uani 1 1 d . . . . .
C74 C 0.5812(14) 0.7518(8) 0.1993(7) 0.058(5) Uani 1 1 d . . . . .
C75 C 0.6412(15) 0.7130(6) 0.1989(6) 0.046(4) Uani 1 1 d . . . . .
H75 H 0.6174 0.6781 0.1744 0.056 Uiso 1 1 calc R U . . .
C76 C 0.4521(15) 0.7999(8) 0.1847(7) 0.059(5) Uani 1 1 d . . . . .
C77 C 0.351(2) 0.8114(12) 0.1601(11) 0.092(3) Uani 1 1 d . . . . .
C78 C 0.3021(19) 0.8555(11) 0.1733(11) 0.092(3) Uani 1 1 d . . . . .
H78 H 0.3345 0.8826 0.2050 0.110 Uiso 1 1 calc R U . . .
C79 C 0.2129(19) 0.8624(11) 0.1449(10) 0.092(3) Uani 1 1 d . . . . .
H79 H 0.1849 0.8953 0.1544 0.110 Uiso 1 1 calc R U . . .
C80 C 0.159(2) 0.8214(11) 0.1003(10) 0.092(3) Uani 1 1 d . . . . .
H80 H 0.0902 0.8229 0.0803 0.110 Uiso 1 1 calc R U . . .
C81 C 0.2131(19) 0.7782(11) 0.0874(11) 0.092(3) Uani 1 1 d . . . . .
H81 H 0.1844 0.7525 0.0544 0.110 Uiso 1 1 calc R U . . .
C82 C 0.5323(17) 0.8853(8) 0.2594(7) 0.071(5) Uani 1 1 d . . . . .
H82A H 0.5985 0.8945 0.2878 0.085 Uiso 1 1 calc R U . . .
H82B H 0.4684 0.8818 0.2764 0.085 Uiso 1 1 calc R U . . .
C83 C 0.5302(16) 0.9355(8) 0.2288(8) 0.066(5) Uani 1 1 d . . . . .
C84 C 0.5676(13) 0.9342(7) 0.1839(6) 0.048(4) Uani 1 1 d . . . . .
H84 H 0.5940 0.9028 0.1681 0.057 Uiso 1 1 calc R U . . .
C85 C 0.5667(15) 0.9772(8) 0.1622(8) 0.062(5) Uani 1 1 d . . . . .
C86 C 0.659(3) 0.9465(12) 0.0880(11) 0.137(5) Uani 1 1 d . . . . .
H86 H 0.6886 0.9161 0.0966 0.165 Uiso 1 1 calc R U . . .
C87 C 0.659(3) 0.9683(12) 0.0445(11) 0.137(5) Uani 1 1 d . . . . .
H87 H 0.6795 0.9509 0.0132 0.165 Uiso 1 1 calc R U . . .
C88 C 0.628(3) 1.0149(12) 0.0509(11) 0.137(5) Uani 1 1 d . . . . .
H88 H 0.6317 1.0392 0.0272 0.165 Uiso 1 1 calc R U . . .
C89 C 0.4934(15) 0.9825(7) 0.2536(7) 0.060(5) Uani 1 1 d . . . . .
H89 H 0.4709 0.9846 0.2866 0.072 Uiso 1 1 calc R U . . .
C90 C 0.4921(16) 1.0243(7) 0.2277(7) 0.063(5) Uani 1 1 d . . . . .
C91 C 0.417(3) 1.0808(12) 0.2930(11) 0.137(5) Uani 1 1 d . . . . .
H91 H 0.4200 1.0587 0.3186 0.165 Uiso 1 1 calc R U . . .
C92 C 0.370(3) 1.1327(12) 0.2941(11) 0.137(5) Uani 1 1 d . . . . .
H92 H 0.3304 1.1500 0.3183 0.165 Uiso 1 1 calc R U . . .
C93 C 0.401(3) 1.1495(12) 0.2466(11) 0.137(5) Uani 1 1 d . . . . .
H93 H 0.3977 1.1846 0.2383 0.165 Uiso 1 1 calc R U . . .
C94 C 0.533(3) 0.5373(10) 0.0971(9) 0.104(4) Uani 1 1 d . . . . .
C95 C 0.509(3) 0.5867(10) 0.0831(9) 0.104(4) Uani 1 1 d . . . . .
C96 C 0.536(2) 0.6008(9) 0.0357(8) 0.104(4) Uani 1 1 d . . . . .
H96 H 0.5747 0.5774 0.0160 0.125 Uiso 1 1 calc R U . . .
C97 C 0.511(3) 0.6433(10) 0.0181(9) 0.104(4) Uani 1 1 d . . . . .
C98 C 0.535(3) 0.6532(11) -0.0346(9) 0.104(4) Uani 1 1 d . . . . .
C99 C 0.188(2) 0.5504(12) 0.1558(10) 0.092(4) Uani 1 1 d . . . . .
C100 C 0.2088(17) 0.5897(11) 0.1204(9) 0.092(4) Uani 1 1 d . . . . .
C101 C 0.1712(17) 0.5651(11) 0.0638(9) 0.092(4) Uani 1 1 d . . . . .
H101 H 0.1284 0.5286 0.0535 0.111 Uiso 1 1 calc R U . . .
C102 C 0.1934(18) 0.5909(12) 0.0252(9) 0.092(4) Uani 1 1 d . . . . .
C103 C 0.1589(19) 0.5634(12) -0.0285(10) 0.092(4) Uani 1 1 d . . . . .
C104 C 0.243(3) 1.204(3) 0.1182(13) 0.192(6) Uani 1 1 d . . . . .
C105 C 0.300(3) 1.145(3) 0.1117(10) 0.192(6) Uani 1 1 d . . . . .
C106 C 0.228(3) 1.095(2) 0.0915(11) 0.192(6) Uani 1 1 d . . . . .
H106 H 0.1522 1.0944 0.0808 0.231 Uiso 1 1 calc R U . . .
C107 C 0.272(3) 1.043(2) 0.0869(10) 0.192(6) Uani 1 1 d . . . . .
C108 C 0.1941(17) 0.9940(8) 0.0685(7) 0.192(6) Uani 1 1 d D . . . .
C109 C 0.7052(16) 1.2932(6) 0.1885(9) 0.192(6) Uani 1 1 d D . . . .
C110 C 0.6480(15) 1.2405(7) 0.1478(7) 0.192(6) Uani 1 1 d D . . . .
C111 C 0.6331(18) 1.2301(12) 0.0923(8) 0.192(6) Uani 1 1 d D . . . .
H111 H 0.6630 1.2602 0.0787 0.231 Uiso 1 1 calc R U . . .
C112 C 0.5805(18) 1.1820(13) 0.0543(6) 0.192(6) Uani 1 1 d D . . . .
C113 C 0.5674(16) 1.1781(8) -0.0064(7) 0.192(6) Uani 1 1 d D . . . .
C114 C 0.8888(13) 1.1512(11) 0.1150(10) 0.192(6) Uani 1 1 d D . . . .
C115 C 0.820(2) 1.1421(11) 0.1518(10) 0.192(6) Uani 1 1 d D . . . .
C116 C 0.8337(15) 1.1506(11) 0.2070(10) 0.192(6) Uani 1 1 d D . . . .
H116 H 0.9064 1.1642 0.2260 0.231 Uiso 1 1 calc R U . . .
C117 C 0.7570(15) 1.1424(10) 0.2387(8) 0.192(6) Uani 1 1 d D . . . .
C118 C 0.797(3) 1.1547(15) 0.2896(16) 0.192(6) Uani 1 1 d . . . . .
Dy1 Dy 1.36341(6) 0.39498(3) 0.35004(3) 0.0383(2) Uani 1 1 d . . . . .
Dy2 Dy 0.53537(11) 1.10906(5) 0.14113(4) 0.0888(4) Uani 1 1 d . . . . .
S1 S 0.7595(4) 0.8261(2) 0.1377(2) 0.0632(12) Uani 1 1 d D . . . .
S2 S 0.8452(4) 0.9426(3) 0.2277(3) 0.0826(16) Uani 1 1 d . . . . .
S3 S 1.0423(4) 0.89692(19) 0.2635(2) 0.0625(12) Uani 1 1 d . . . . .
S4 S 0.9636(4) 0.79021(18) 0.18446(17) 0.0572(11) Uani 1 1 d . . . . .
S5 S 1.1751(4) 0.74580(18) 0.22813(16) 0.0523(10) Uani 1 1 d . . . . .
S6 S 1.2569(3) 0.85244(17) 0.30942(16) 0.0491(10) Uani 1 1 d . . . . .
S7 S 1.3103(5) 0.7059(3) 0.4174(3) 0.096(2) Uani 1 1 d . . . . .
S8 S 1.2019(5) 0.5810(4) 0.3439(4) 0.122(3) Uani 1 1 d . . . . .
S9 S 1.0278(5) 0.6331(2) 0.2950(2) 0.0758(14) Uani 1 1 d . . . . .
S10 S 1.1166(4) 0.7437(2) 0.36412(18) 0.0733(15) Uani 1 1 d . . . . .
S11 S 0.8953(5) 0.7876(2) 0.31472(17) 0.0713(15) Uani 1 1 d . . . . .
S12 S 0.8211(4) 0.67657(19) 0.24101(17) 0.0591(11) Uani 1 1 d . . . . .
O1 O 1.6900(10) 0.9004(5) 0.3914(4) 0.070(4) Uani 1 1 d . . . . .
O2 O 1.9021(12) 0.8662(6) 0.4199(6) 0.090(5) Uani 1 1 d . . . . .
O3 O 1.6161(11) 0.8619(5) 0.4771(5) 0.073(4) Uani 1 1 d . . . . .
O4 O 1.8260(11) 0.8400(6) 0.5130(5) 0.109(6) Uani 1 1 d . . . . .
O5 O 1.5471(8) 0.4418(5) 0.3815(4) 0.050(3) Uani 1 1 d . . . . .
O6 O 1.4800(12) 0.3265(5) 0.3363(6) 0.077(4) Uani 1 1 d . . . . .
O7 O 1.2586(10) 0.3081(4) 0.3115(4) 0.059(3) Uani 1 1 d . . . . .
O8 O 1.2144(10) 0.4139(5) 0.2939(4) 0.075(4) Uani 1 1 d . . . . .
O9 O 1.3945(8) 0.3556(4) 0.4237(4) 0.048(3) Uani 1 1 d . . . . .
O10 O 1.2032(9) 0.3877(4) 0.3902(5) 0.063(3) Uani 1 1 d . . . . .
O11 O 0.4638(12) 0.6183(6) 0.1151(5) 0.078(4) Uani 1 1 d . . . . .
O12 O 0.4777(13) 0.6863(7) 0.0417(7) 0.101(5) Uani 1 1 d . . . . .
O13 O 0.2579(11) 0.6381(5) 0.1411(4) 0.069(4) Uani 1 1 d . . . . .
O14 O 0.2415(12) 0.6424(7) 0.0295(5) 0.080(4) Uani 1 1 d . . . . .
O15 O 0.3932(14) 1.1572(7) 0.1269(5) 0.096(2) Uani 1 1 d . . . . .
O16 O 0.3691(14) 1.0442(7) 0.0994(6) 0.096(2) Uani 1 1 d . . . . .
O17 O 0.6115(11) 1.2013(6) 0.1674(6) 0.096(2) Uani 1 1 d D . . . .
O18 O 0.5283(11) 1.1299(7) 0.0582(6) 0.096(2) Uani 1 1 d D . . . .
O19 O 0.7169(11) 1.1219(6) 0.1272(6) 0.096(2) Uani 1 1 d D . . . .
O20 O 0.6584(12) 1.1226(6) 0.2203(6) 0.096(2) Uani 1 1 d D . . . .
Cd1 Cd 1.72978(11) 0.82852(5) 0.43055(5) 0.0565(4) Uani 1 1 d . . . . .
Cd2 Cd 0.36785(13) 0.68785(6) 0.10112(5) 0.0697(4) Uani 1 1 d . . . . .
F1 F 1.582(2) 0.9816(9) 0.3853(12) 0.42(2) Uani 1 1 d D . . . .
F2 F 1.696(3) 0.9892(10) 0.3368(9) 0.42(2) Uani 1 1 d D . . . .
F3 F 1.735(3) 1.0329(9) 0.4162(10) 0.42(2) Uani 1 1 d D . . . .
F4 F 2.1097(14) 0.8966(11) 0.4135(9) 0.185(5) Uani 1 1 d . . . . .
F5 F 2.0944(14) 0.9351(11) 0.4816(10) 0.185(5) Uani 1 1 d . . . . .
F6 F 2.0930(14) 0.9784(11) 0.4184(9) 0.185(5) Uani 1 1 d . . . . .
F7 F 1.4973(16) 0.8868(10) 0.5681(9) 0.174(9) Uani 1 1 d . . . . .
F8 F 1.477(2) 0.9236(13) 0.5055(9) 0.219(13) Uani 1 1 d . . . . .
F9 F 1.5844(19) 0.9628(8) 0.5796(9) 0.201(11) Uani 1 1 d . . . . .
F10 F 1.9101(17) 0.8997(10) 0.6438(7) 0.185(10) Uani 1 1 d . . . . .
F11 F 1.9458(13) 0.8320(8) 0.6046(6) 0.132(6) Uani 1 1 d . . . . .
F12 F 2.0041(12) 0.9050(7) 0.5903(7) 0.139(7) Uani 1 1 d . . . . .
F13 F 1.6976(10) 0.5159(6) 0.3575(6) 0.101(4) Uani 1 1 d . . . . .
F14 F 1.8181(9) 0.4703(6) 0.3714(6) 0.106(5) Uani 1 1 d . . . . .
F15 F 1.7401(13) 0.5040(8) 0.4316(7) 0.158(8) Uani 1 1 d . . . . .
F16 F 1.5675(19) 0.2414(9) 0.2872(12) 0.201(6) Uani 1 1 d . . . . .
F17 F 1.5863(19) 0.2458(9) 0.3711(11) 0.201(6) Uani 1 1 d . . . . .
F18 F 1.7194(19) 0.2791(8) 0.3405(11) 0.201(6) Uani 1 1 d . . . . .
F19 F 1.1061(19) 0.2110(9) 0.3136(8) 0.225(6) Uani 1 1 d D . . . .
F20 F 1.2016(15) 0.2041(9) 0.2560(10) 0.225(6) Uani 1 1 d D . . . .
F21 F 1.0376(16) 0.2118(9) 0.2352(9) 0.225(6) Uani 1 1 d D . . . .
F22 F 0.994(2) 0.3828(9) 0.1948(13) 0.225(6) Uani 1 1 d . . . . .
F23 F 0.978(2) 0.4274(9) 0.2686(13) 0.225(6) Uani 1 1 d . . . . .
F24 F 1.096(2) 0.4600(10) 0.2331(12) 0.225(6) Uani 1 1 d . . . . .
F25 F 1.3939(13) 0.2983(11) 0.5215(6) 0.189(11) Uani 1 1 d . . . . .
F26 F 1.3793(18) 0.2299(6) 0.4472(8) 0.166(8) Uani 1 1 d . . . . .
F27 F 1.5090(12) 0.2998(6) 0.4789(6) 0.119(5) Uani 1 1 d . . . . .
F28 F 0.9992(18) 0.3569(13) 0.3839(13) 0.227(7) Uani 1 1 d . . . . .
F29 F 1.0589(18) 0.3860(14) 0.4612(13) 0.227(7) Uani 1 1 d . . . . .
F30 F 1.0195(18) 0.3003(14) 0.4347(12) 0.227(7) Uani 1 1 d . . . . .
F31 F 0.5783(19) 0.5098(8) 0.0661(7) 0.161(8) Uani 1 1 d . . . . .
F32 F 0.588(2) 0.5482(9) 0.1448(6) 0.185(11) Uani 1 1 d . . . . .
F33 F 0.4305(17) 0.5029(8) 0.0959(11) 0.185(10) Uani 1 1 d . . . . .
F34 F 0.586(3) 0.6977(9) -0.0341(8) 0.223(14) Uani 1 1 d . . . . .
F35 F 0.601(3) 0.6204(12) -0.0497(10) 0.220(14) Uani 1 1 d . . . . .
F36 F 0.462(4) 0.6309(17) -0.0749(7) 0.35(3) Uani 1 1 d . . . . .
F37 F 0.253(2) 0.5615(11) 0.1973(11) 0.222(9) Uani 1 1 d . . . . .
F38 F 0.116(2) 0.5098(12) 0.1399(11) 0.222(9) Uani 1 1 d . . . . .
F39 F 0.104(2) 0.5725(12) 0.1764(11) 0.222(9) Uani 1 1 d . . . . .
F40 F 0.231(2) 0.5471(15) -0.0528(8) 0.260(10) Uani 1 1 d . . . . .
F41 F 0.144(2) 0.5982(16) -0.0682(9) 0.260(10) Uani 1 1 d . . . . .
F42 F 0.070(2) 0.5285(15) -0.0397(8) 0.260(10) Uani 1 1 d . . . . .
F43 F 0.259(2) 1.2284(8) 0.1614(9) 0.168(8) Uani 1 1 d . . . . .
F44 F 0.2817(13) 1.2309(8) 0.0815(9) 0.163(9) Uani 1 1 d . . . . .
F45 F 0.1350(14) 1.1884(9) 0.0891(9) 0.168(8) Uani 1 1 d . . . . .
F46 F 0.2380(16) 0.9577(8) 0.0417(7) 0.213(13) Uani 1 1 d D . . . .
F47 F 0.1008(17) 0.9953(8) 0.0401(12) 0.282(19) Uani 1 1 d D . . . .
F48 F 0.173(2) 0.9754(8) 0.1098(7) 0.251(18) Uani 1 1 d D . . . .
F49 F 0.752(3) 1.3160(13) 0.1544(11) 0.300(11) Uani 1 1 d D . . . .
F50 F 0.6266(19) 1.3213(13) 0.1968(13) 0.300(11) Uani 1 1 d D . . . .
F51 F 0.777(2) 1.3089(13) 0.2338(10) 0.300(11) Uani 1 1 d D . . . .
F52 F 0.5940(19) 1.1352(7) -0.0340(9) 0.214(7) Uani 1 1 d D . . . .
F53 F 0.6239(18) 1.2233(7) -0.0124(9) 0.214(7) Uani 1 1 d D . . . .
F54 F 0.4655(15) 1.1776(9) -0.0246(10) 0.214(7) Uani 1 1 d D . . . .
F55 F 0.904(3) 1.2060(11) 0.1245(15) 0.42(3) Uani 1 1 d D . . . .
F56 F 0.894(3) 1.1357(16) 0.0648(10) 0.42(3) Uani 1 1 d D . . . .
F57 F 0.975(2) 1.1396(17) 0.1423(14) 0.42(3) Uani 1 1 d D . . . .
F58 F 0.866(2) 1.1865(11) 0.3274(9) 0.287(12) Uani 1 1 d D . . . .
F59 F 0.7390(16) 1.1187(13) 0.3172(8) 0.287(12) Uani 1 1 d D . . . .
F60 F 0.8768(19) 1.1078(13) 0.2853(8) 0.287(12) Uani 1 1 d D . . . .
N1 N 1.5943(10) 0.7686(6) 0.3694(4) 0.047(3) Uani 1 1 d . . . . .
N2 N 1.7860(14) 0.7435(6) 0.4132(5) 0.063(4) Uani 1 1 d . . . . .
N3 N 1.5342(11) 0.6881(4) 0.3081(4) 0.039(3) Uani 1 1 d . . . . .
N4 N 1.4031(13) 0.3860(5) 0.2586(5) 0.053(4) Uani 1 1 d . . . . .
N5 N 1.4121(10) 0.4320(4) 0.2385(4) 0.036(3) Uani 1 1 d . . . . .
N6 N 1.4135(8) 0.4859(4) 0.3203(4) 0.023(2) Uani 1 1 d . . . . .
N7 N 1.4150(9) 0.5327(4) 0.4034(3) 0.023(2) Uani 1 1 d . . . . .
N8 N 1.3693(9) 0.4832(4) 0.4138(4) 0.031(2) Uani 1 1 d . . . . .
N9 N 0.4811(13) 0.7515(5) 0.1674(6) 0.058(4) Uani 1 1 d . . . . .
N10 N 0.2982(15) 0.7696(9) 0.1157(8) 0.088(6) Uani 1 1 d . . . . .
N11 N 0.5309(13) 0.8319(6) 0.2242(6) 0.059(4) Uani 1 1 d . . . . .
N12 N 0.5920(15) 1.0243(8) 0.0915(7) 0.085(3) Uani 1 1 d . . . . .
N13 N 0.6020(15) 0.9812(8) 0.1166(7) 0.085(3) Uani 1 1 d . . . . .
N14 N 0.5245(15) 1.0208(8) 0.1826(7) 0.085(3) Uani 1 1 d . . . . .
N15 N 0.4533(15) 1.0730(8) 0.2478(7) 0.085(3) Uani 1 1 d . . . . .
N16 N 0.4357(15) 1.1071(8) 0.2167(7) 0.085(3) Uani 1 1 d . . . . .

loop_
_atom_site_aniso_label
_atom_site_aniso_U_11
_atom_site_aniso_U_22
_atom_site_aniso_U_33
_atom_site_aniso_U_23
_atom_site_aniso_U_13
_atom_site_aniso_U_12
C1 0.123(17) 0.21(3) 0.22(3) 0.08(2) -0.008(17) 0.04(2)
C2 0.123(17) 0.21(3) 0.22(3) 0.08(2) -0.008(17) 0.04(2)
C3 0.123(17) 0.21(3) 0.22(3) 0.08(2) -0.008(17) 0.04(2)
C4 0.098(16) 0.097(16) 0.049(11) 0.015(11) 0.040(11) 0.007(13)
C5 0.035(8) 0.090(13) 0.048(9) 0.037(10) 0.008(7) 0.019(9)
C6 0.23(2) 0.090(12) 0.128(15) 0.009(11) 0.054(15) -0.055(13)
C7 0.23(2) 0.090(12) 0.128(15) 0.009(11) 0.054(15) -0.055(13)
C8 0.23(2) 0.090(12) 0.128(15) 0.009(11) 0.054(15) -0.055(13)
C9 0.067(11) 0.042(9) 0.051(9) 0.024(7) 0.026(8) 0.021(8)
C10 0.055(10) 0.055(10) 0.065(11) 0.037(9) 0.024(8) 0.008(8)
C11 0.082(12) 0.040(9) 0.031(8) 0.016(7) 0.008(8) 0.013(8)
C12 0.070(11) 0.026(7) 0.058(9) 0.026(7) 0.048(9) 0.015(7)
C13 0.064(10) 0.053(10) 0.017(6) 0.008(6) 0.009(7) 0.003(8)
C14 0.074(11) 0.013(6) 0.041(8) 0.007(6) 0.027(8) 0.001(7)
C15 0.062(11) 0.053(10) 0.027(7) 0.011(7) 0.013(7) -0.011(9)
C16 0.069(11) 0.041(8) 0.040(8) 0.009(7) 0.041(8) 0.011(8)
C17 0.070(10) 0.036(8) 0.008(5) -0.001(5) 0.017(6) -0.006(7)
C18 0.037(8) 0.046(9) 0.036(8) 0.009(7) 0.009(6) -0.008(7)
C19 0.027(8) 0.078(12) 0.050(9) 0.021(8) 0.021(7) 0.006(8)
C20 0.063(12) 0.057(11) 0.083(14) 0.011(10) 0.036(11) 0.000(9)
C21 0.034(9) 0.098(15) 0.067(12) 0.035(11) 0.005(8) 0.028(10)
C22 0.063(12) 0.083(14) 0.037(9) 0.009(9) 0.005(8) -0.018(11)
C23 0.057(10) 0.042(8) 0.031(7) -0.003(6) 0.024(7) -0.013(7)
C24 0.037(8) 0.042(8) 0.034(7) 0.012(6) 0.014(6) 0.008(6)
C25 0.057(9) 0.023(7) 0.027(7) 0.009(5) 0.014(6) 0.002(6)
C26 0.035(7) 0.038(7) 0.018(6) 0.013(5) 0.013(5) 0.008(6)
C27 0.22(3) 0.034(10) 0.031(9) 0.000(7) 0.037(13) -0.016(13)
C28 0.19(3) 0.061(13) 0.056(12) 0.018(10) 0.052(15) 0.024(15)
C29 0.141(19) 0.049(10) 0.057(11) 0.033(9) 0.065(12) 0.046(11)
C30 0.034(7) 0.027(7) 0.031(7) 0.003(5) 0.015(6) 0.003(6)
C31 0.014(6) 0.031(7) 0.027(6) 0.006(5) 0.002(5) 0.006(5)
C32 0.047(9) 0.043(8) 0.037(8) 0.013(7) 0.008(6) 0.002(7)
C33 0.035(8) 0.055(9) 0.021(6) 0.011(6) 0.005(5) 0.010(7)
C34 0.034(7) 0.056(9) 0.021(6) 0.014(6) 0.013(5) 0.007(7)
C35 0.108(8) 0.075(7) 0.067(6) 0.020(5) -0.019(6) 0.001(6)
C36 0.108(8) 0.075(7) 0.067(6) 0.020(5) -0.019(6) 0.001(6)
C37 0.108(8) 0.075(7) 0.067(6) 0.020(5) -0.019(6) 0.001(6)
C38 0.108(8) 0.075(7) 0.067(6) 0.020(5) -0.019(6) 0.001(6)
C39 0.108(8) 0.075(7) 0.067(6) 0.020(5) -0.019(6) 0.001(6)
C40 0.089(7) 0.073(6) 0.069(6) 0.015(5) 0.006(5) 0.020(5)
C41 0.089(7) 0.073(6) 0.069(6) 0.015(5) 0.006(5) 0.020(5)
C42 0.089(7) 0.073(6) 0.069(6) 0.015(5) 0.006(5) 0.020(5)
C43 0.089(7) 0.073(6) 0.069(6) 0.015(5) 0.006(5) 0.020(5)
C44 0.089(7) 0.073(6) 0.069(6) 0.015(5) 0.006(5) 0.020(5)
C45 0.072(7) 0.085(7) 0.081(7) 0.015(6) 0.032(5) -0.003(5)
C46 0.072(7) 0.085(7) 0.081(7) 0.015(6) 0.032(5) -0.003(5)
C47 0.072(7) 0.085(7) 0.081(7) 0.015(6) 0.032(5) -0.003(5)
C48 0.072(7) 0.085(7) 0.081(7) 0.015(6) 0.032(5) -0.003(5)
C49 0.072(7) 0.085(7) 0.081(7) 0.015(6) 0.032(5) -0.003(5)
C50 0.081(8) 0.103(10) 0.225(17) 0.072(11) -0.039(9) -0.025(7)
C51 0.081(8) 0.103(10) 0.225(17) 0.072(11) -0.039(9) -0.025(7)
C52 0.081(8) 0.103(10) 0.225(17) 0.072(11) -0.039(9) -0.025(7)
C53 0.081(8) 0.103(10) 0.225(17) 0.072(11) -0.039(9) -0.025(7)
C54 0.081(8) 0.103(10) 0.225(17) 0.072(11) -0.039(9) -0.025(7)
C55 0.085(7) 0.122(9) 0.080(7) 0.049(6) 0.001(6) -0.026(7)
C56 0.085(7) 0.122(9) 0.080(7) 0.049(6) 0.001(6) -0.026(7)
C57 0.085(7) 0.122(9) 0.080(7) 0.049(6) 0.001(6) -0.026(7)
C58 0.085(7) 0.122(9) 0.080(7) 0.049(6) 0.001(6) -0.026(7)
C59 0.085(7) 0.122(9) 0.080(7) 0.049(6) 0.001(6) -0.026(7)
C60 0.09(2) 0.28(5) 0.08(2) -0.03(3) -0.009(16) 0.00(3)
C61 0.092(18) 0.22(4) 0.049(13) -0.030(17) -0.004(12) -0.09(2)
C62 0.102(19) 0.12(2) 0.097(19) 0.024(16) -0.001(15) 0.042(17)
C63 0.033(9) 0.112(17) 0.060(11) 0.035(12) 0.019(8) 0.010(10)
C64 0.095(16) 0.089(16) 0.096(16) 0.028(14) 0.076(14) 0.036(14)
C65 0.144(15) 0.112(15) 0.18(2) 0.071(14) 0.025(16) 0.027(12)
C66 0.144(15) 0.112(15) 0.18(2) 0.071(14) 0.025(16) 0.027(12)
C67 0.144(15) 0.112(15) 0.18(2) 0.071(14) 0.025(16) 0.027(12)
C68 0.047(11) 0.14(2) 0.033(9) 0.014(11) -0.001(8) -0.043(12)
C69 0.101(17) 0.066(12) 0.059(12) 0.018(10) 0.049(12) -0.011(11)
C70 0.13(2) 0.061(12) 0.044(10) 0.013(9) 0.056(12) -0.025(12)
C71 0.080(12) 0.046(9) 0.031(8) 0.013(7) 0.020(8) -0.018(9)
C72 0.064(11) 0.057(10) 0.034(8) 0.022(7) 0.013(8) -0.020(9)
C73 0.069(11) 0.026(7) 0.051(9) 0.014(7) 0.036(8) 0.009(8)
C74 0.045(10) 0.076(13) 0.065(11) 0.043(10) 0.026(8) 0.002(9)
C75 0.075(12) 0.019(7) 0.043(9) 0.008(6) 0.019(8) -0.003(8)
C76 0.070(12) 0.065(12) 0.059(11) 0.033(10) 0.045(10) 0.011(10)
C77 0.070(7) 0.108(9) 0.108(9) 0.043(7) 0.030(6) 0.014(6)
C78 0.070(7) 0.108(9) 0.108(9) 0.043(7) 0.030(6) 0.014(6)
C79 0.070(7) 0.108(9) 0.108(9) 0.043(7) 0.030(6) 0.014(6)
C80 0.070(7) 0.108(9) 0.108(9) 0.043(7) 0.030(6) 0.014(6)
C81 0.070(7) 0.108(9) 0.108(9) 0.043(7) 0.030(6) 0.014(6)
C82 0.083(14) 0.077(14) 0.058(11) 0.028(10) 0.016(10) 0.009(11)
C83 0.069(12) 0.071(12) 0.083(13) 0.038(11) 0.048(11) 0.028(10)
C84 0.053(9) 0.062(10) 0.045(9) 0.032(8) 0.019(7) 0.029(8)
C85 0.067(12) 0.057(11) 0.073(12) 0.022(9) 0.035(10) 0.016(9)
C86 0.249(16) 0.117(9) 0.105(8) 0.066(7) 0.102(10) 0.091(10)
C87 0.249(16) 0.117(9) 0.105(8) 0.066(7) 0.102(10) 0.091(10)
C88 0.249(16) 0.117(9) 0.105(8) 0.066(7) 0.102(10) 0.091(10)
C89 0.073(12) 0.065(11) 0.055(10) 0.029(9) 0.028(9) 0.020(10)
C90 0.073(13) 0.054(11) 0.059(11) 0.005(9) 0.004(9) 0.027(9)
C91 0.249(16) 0.117(9) 0.105(8) 0.066(7) 0.102(10) 0.091(10)
C92 0.249(16) 0.117(9) 0.105(8) 0.066(7) 0.102(10) 0.091(10)
C93 0.249(16) 0.117(9) 0.105(8) 0.066(7) 0.102(10) 0.091(10)
C94 0.190(13) 0.075(7) 0.061(6) 0.028(5) 0.058(7) 0.020(8)
C95 0.190(13) 0.075(7) 0.061(6) 0.028(5) 0.058(7) 0.020(8)
C96 0.190(13) 0.075(7) 0.061(6) 0.028(5) 0.058(7) 0.020(8)
C97 0.190(13) 0.075(7) 0.061(6) 0.028(5) 0.058(7) 0.020(8)
C98 0.190(13) 0.075(7) 0.061(6) 0.028(5) 0.058(7) 0.020(8)
C99 0.061(6) 0.126(9) 0.075(7) -0.007(6) 0.031(5) -0.008(6)
C100 0.061(6) 0.126(9) 0.075(7) -0.007(6) 0.031(5) -0.008(6)
C101 0.061(6) 0.126(9) 0.075(7) -0.007(6) 0.031(5) -0.008(6)
C102 0.061(6) 0.126(9) 0.075(7) -0.007(6) 0.031(5) -0.008(6)
C103 0.061(6) 0.126(9) 0.075(7) -0.007(6) 0.031(5) -0.008(6)
C104 0.115(8) 0.329(18) 0.143(9) 0.110(12) 0.025(7) 0.002(9)
C105 0.115(8) 0.329(18) 0.143(9) 0.110(12) 0.025(7) 0.002(9)
C106 0.115(8) 0.329(18) 0.143(9) 0.110(12) 0.025(7) 0.002(9)
C107 0.115(8) 0.329(18) 0.143(9) 0.110(12) 0.025(7) 0.002(9)
C108 0.115(8) 0.329(18) 0.143(9) 0.110(12) 0.025(7) 0.002(9)
C109 0.115(8) 0.329(18) 0.143(9) 0.110(12) 0.025(7) 0.002(9)
C110 0.115(8) 0.329(18) 0.143(9) 0.110(12) 0.025(7) 0.002(9)
C111 0.115(8) 0.329(18) 0.143(9) 0.110(12) 0.025(7) 0.002(9)
C112 0.115(8) 0.329(18) 0.143(9) 0.110(12) 0.025(7) 0.002(9)
C113 0.115(8) 0.329(18) 0.143(9) 0.110(12) 0.025(7) 0.002(9)
C114 0.115(8) 0.329(18) 0.143(9) 0.110(12) 0.025(7) 0.002(9)
C115 0.115(8) 0.329(18) 0.143(9) 0.110(12) 0.025(7) 0.002(9)
C116 0.115(8) 0.329(18) 0.143(9) 0.110(12) 0.025(7) 0.002(9)
C117 0.115(8) 0.329(18) 0.143(9) 0.110(12) 0.025(7) 0.002(9)
C118 0.115(8) 0.329(18) 0.143(9) 0.110(12) 0.025(7) 0.002(9)
Dy1 0.0374(4) 0.0425(4) 0.0369(4) 0.0194(3) 0.0083(3) -0.0004(3)
Dy2 0.1108(9) 0.0959(8) 0.0685(7) 0.0444(6) 0.0106(6) 0.0217(7)
S1 0.051(3) 0.082(3) 0.064(3) 0.030(3) 0.017(2) 0.010(2)
S2 0.057(3) 0.085(4) 0.105(4) 0.011(3) 0.021(3) 0.023(3)
S3 0.058(3) 0.055(3) 0.069(3) 0.014(2) -0.002(2) 0.010(2)
S4 0.071(3) 0.054(3) 0.047(2) 0.017(2) 0.009(2) 0.011(2)
S5 0.066(3) 0.054(2) 0.040(2) 0.0163(18) 0.0071(19) 0.018(2)
S6 0.057(2) 0.049(2) 0.046(2) 0.0156(18) 0.0134(18) 0.0126(19)
S7 0.053(3) 0.133(6) 0.088(4) 0.024(4) 0.006(3) -0.014(3)
S8 0.062(4) 0.154(7) 0.156(7) 0.004(5) 0.042(4) 0.054(4)
S9 0.083(4) 0.085(4) 0.058(3) 0.016(3) 0.017(3) 0.012(3)
S10 0.077(3) 0.085(4) 0.049(3) 0.030(2) 0.000(2) -0.016(3)
S11 0.103(4) 0.065(3) 0.036(2) 0.015(2) 0.008(2) -0.014(3)
S12 0.076(3) 0.056(3) 0.046(2) 0.014(2) 0.012(2) 0.009(2)
O1 0.067(8) 0.071(8) 0.062(8) 0.020(6) -0.022(6) 0.015(7)
O2 0.073(9) 0.059(9) 0.136(14) 0.005(8) 0.044(9) -0.002(7)
O3 0.080(9) 0.104(10) 0.044(7) 0.008(7) 0.027(6) 0.036(8)
O4 0.055(8) 0.186(17) 0.049(8) -0.043(10) -0.009(6) 0.017(10)
O5 0.039(6) 0.075(8) 0.049(6) 0.038(6) 0.020(5) 0.005(5)
O6 0.088(10) 0.068(8) 0.090(10) 0.046(8) 0.033(8) 0.009(7)
O7 0.073(8) 0.043(6) 0.056(7) 0.004(5) 0.034(6) -0.017(6)
O8 0.068(8) 0.073(8) 0.058(7) 0.019(6) -0.020(6) -0.036(7)
O9 0.047(6) 0.041(6) 0.051(6) 0.019(5) 0.012(5) -0.018(5)
O10 0.058(7) 0.055(7) 0.086(9) 0.034(7) 0.018(6) 0.020(6)
O11 0.105(11) 0.086(9) 0.054(7) 0.010(7) 0.056(8) 0.016(8)
O12 0.086(11) 0.101(12) 0.139(15) 0.061(11) 0.035(10) 0.026(9)
O13 0.088(9) 0.072(8) 0.031(6) -0.013(6) 0.004(6) 0.009(7)
O14 0.095(10) 0.104(11) 0.052(8) 0.015(7) 0.035(7) 0.032(9)
O15 0.091(5) 0.108(5) 0.088(4) 0.040(4) 0.011(4) 0.005(4)
O16 0.091(5) 0.108(5) 0.088(4) 0.040(4) 0.011(4) 0.005(4)
O17 0.091(5) 0.108(5) 0.088(4) 0.040(4) 0.011(4) 0.005(4)
O18 0.091(5) 0.108(5) 0.088(4) 0.040(4) 0.011(4) 0.005(4)
O19 0.091(5) 0.108(5) 0.088(4) 0.040(4) 0.011(4) 0.005(4)
O20 0.091(5) 0.108(5) 0.088(4) 0.040(4) 0.011(4) 0.005(4)
Cd1 0.0755(9) 0.0502(7) 0.0385(6) 0.0069(5) 0.0083(6) 0.0036(6)
Cd2 0.0911(11) 0.0763(10) 0.0449(7) 0.0233(7) 0.0196(7) 0.0072(8)
F1 0.60(5) 0.248(17) 0.28(2) -0.116(17) -0.25(3) 0.33(3)
F2 0.60(5) 0.248(17) 0.28(2) -0.116(17) -0.25(3) 0.33(3)
F3 0.60(5) 0.248(17) 0.28(2) -0.116(17) -0.25(3) 0.33(3)
F4 0.081(6) 0.244(14) 0.197(12) 0.027(11) 0.014(7) -0.023(8)
F5 0.081(6) 0.244(14) 0.197(12) 0.027(11) 0.014(7) -0.023(8)
F6 0.081(6) 0.244(14) 0.197(12) 0.027(11) 0.014(7) -0.023(8)
F7 0.127(15) 0.24(2) 0.20(2) 0.061(18) 0.113(15) 0.054(15)
F8 0.20(2) 0.37(4) 0.132(17) 0.03(2) 0.065(16) 0.19(2)
F9 0.20(2) 0.130(15) 0.23(2) -0.098(15) 0.090(18) 0.033(14)
F10 0.160(18) 0.26(3) 0.078(11) -0.029(13) -0.030(11) -0.001(17)
F11 0.123(13) 0.146(14) 0.102(11) 0.038(10) -0.037(9) 0.006(11)
F12 0.086(10) 0.138(14) 0.147(14) 0.023(11) -0.047(10) -0.030(9)
F13 0.068(8) 0.110(10) 0.129(12) 0.041(9) 0.026(7) 0.002(7)
F14 0.043(6) 0.135(12) 0.141(12) 0.043(9) 0.027(7) -0.005(7)
F15 0.099(11) 0.186(17) 0.142(14) -0.003(12) 0.053(10) -0.096(12)
F16 0.169(11) 0.131(9) 0.288(17) -0.016(10) 0.014(12) 0.096(9)
F17 0.169(11) 0.131(9) 0.288(17) -0.016(10) 0.014(12) 0.096(9)
F18 0.169(11) 0.131(9) 0.288(17) -0.016(10) 0.014(12) 0.096(9)
F19 0.181(9) 0.135(7) 0.312(15) 0.077(8) -0.080(9) -0.008(7)
F20 0.181(9) 0.135(7) 0.312(15) 0.077(8) -0.080(9) -0.008(7)
F21 0.181(9) 0.135(7) 0.312(15) 0.077(8) -0.080(9) -0.008(7)
F22 0.181(9) 0.135(7) 0.312(15) 0.077(8) -0.080(9) -0.008(7)
F23 0.181(9) 0.135(7) 0.312(15) 0.077(8) -0.080(9) -0.008(7)
F24 0.181(9) 0.135(7) 0.312(15) 0.077(8) -0.080(9) -0.008(7)
F25 0.110(12) 0.39(3) 0.085(11) 0.129(16) 0.022(9) -0.009(16)
F26 0.22(2) 0.063(9) 0.185(19) 0.033(10) -0.014(15) -0.007(11)
F27 0.104(11) 0.089(9) 0.149(13) 0.030(9) -0.033(9) 0.029(8)
F28 0.126(10) 0.303(19) 0.30(2) 0.130(18) 0.088(12) 0.058(12)
F29 0.126(10) 0.303(19) 0.30(2) 0.130(18) 0.088(12) 0.058(12)
F30 0.126(10) 0.303(19) 0.30(2) 0.130(18) 0.088(12) 0.058(12)
F31 0.24(2) 0.154(15) 0.138(14) 0.029(12) 0.128(15) 0.091(15)
F32 0.32(3) 0.23(2) 0.077(10) 0.085(12) 0.055(14) 0.19(2)
F33 0.167(18) 0.115(14) 0.29(3) 0.100(16) 0.073(19) -0.014(13)
F34 0.45(4) 0.152(17) 0.140(16) 0.077(14) 0.21(2) 0.07(2)
F35 0.37(4) 0.27(3) 0.149(19) 0.109(19) 0.19(2) 0.23(3)
F36 0.52(6) 0.38(5) 0.042(11) 0.069(17) -0.01(2) -0.13(5)
F37 0.191(12) 0.218(14) 0.238(16) 0.155(14) -0.035(12) -0.063(13)
F38 0.191(12) 0.218(14) 0.238(16) 0.155(14) -0.035(12) -0.063(13)
F39 0.191(12) 0.218(14) 0.238(16) 0.155(14) -0.035(12) -0.063(13)
F40 0.198(16) 0.40(3) 0.098(9) -0.075(13) -0.012(9) 0.019(15)
F41 0.198(16) 0.40(3) 0.098(9) -0.075(13) -0.012(9) 0.019(15)
F42 0.198(16) 0.40(3) 0.098(9) -0.075(13) -0.012(9) 0.019(15)
F43 0.25(3) 0.121(14) 0.145(16) 0.023(12) 0.041(17) 0.073(15)
F44 0.107(11) 0.199(18) 0.27(2) 0.194(18) 0.090(13) 0.063(12)
F45 0.082(11) 0.179(19) 0.24(2) 0.058(17) 0.022(13) 0.015(12)
F46 0.24(3) 0.167(18) 0.179(19) -0.077(15) 0.145(19) -0.079(17)
F47 0.18(2) 0.096(15) 0.52(6) 0.01(2) 0.09(3) -0.054(15)
F48 0.44(4) 0.119(15) 0.18(2) -0.010(14) 0.20(3) -0.09(2)
F49 0.31(3) 0.216(17) 0.34(3) 0.022(19) 0.02(2) 0.060(18)
F50 0.31(3) 0.216(17) 0.34(3) 0.022(19) 0.02(2) 0.060(18)
F51 0.31(3) 0.216(17) 0.34(3) 0.022(19) 0.02(2) 0.060(18)
F52 0.32(2) 0.181(13) 0.205(13) 0.096(11) 0.107(14) 0.118(13)
F53 0.32(2) 0.181(13) 0.205(13) 0.096(11) 0.107(14) 0.118(13)
F54 0.32(2) 0.181(13) 0.205(13) 0.096(11) 0.107(14) 0.118(13)
F55 0.180(17) 0.71(7) 0.46(5) 0.38(5) 0.09(3) 0.05(3)
F56 0.180(17) 0.71(7) 0.46(5) 0.38(5) 0.09(3) 0.05(3)
F57 0.180(17) 0.71(7) 0.46(5) 0.38(5) 0.09(3) 0.05(3)
F58 0.197(13) 0.47(3) 0.132(12) 0.107(15) -0.084(11) -0.054(19)
F59 0.197(13) 0.47(3) 0.132(12) 0.107(15) -0.084(11) -0.054(19)
F60 0.197(13) 0.47(3) 0.132(12) 0.107(15) -0.084(11) -0.054(19)
N1 0.044(7) 0.065(9) 0.027(6) -0.010(6) 0.015(5) 0.012(6)
N2 0.093(12) 0.052(8) 0.039(7) 0.005(7) 0.040(8) -0.016(8)
N3 0.064(8) 0.023(6) 0.036(6) 0.006(5) 0.019(6) 0.010(6)
N4 0.104(11) 0.032(7) 0.025(6) 0.007(5) 0.021(7) 0.015(7)
N5 0.068(8) 0.008(5) 0.028(6) -0.001(4) 0.022(5) -0.012(5)
N6 0.023(5) 0.025(5) 0.026(5) 0.009(4) 0.012(4) 0.007(4)
N7 0.047(6) 0.011(4) 0.012(4) 0.004(4) 0.003(4) 0.010(4)
N8 0.031(6) 0.036(6) 0.034(6) 0.013(5) 0.015(5) 0.011(5)
N9 0.080(11) 0.041(8) 0.059(9) 0.025(7) 0.036(8) -0.008(7)
N10 0.077(12) 0.127(16) 0.101(14) 0.086(13) 0.050(11) 0.035(11)
N11 0.074(10) 0.040(8) 0.066(9) 0.016(7) 0.042(8) -0.015(8)
N12 0.097(6) 0.117(7) 0.074(5) 0.066(5) 0.038(4) 0.044(5)
N13 0.097(6) 0.117(7) 0.074(5) 0.066(5) 0.038(4) 0.044(5)
N14 0.097(6) 0.117(7) 0.074(5) 0.066(5) 0.038(4) 0.044(5)
N15 0.097(6) 0.117(7) 0.074(5) 0.066(5) 0.038(4) 0.044(5)
N16 0.097(6) 0.117(7) 0.074(5) 0.066(5) 0.038(4) 0.044(5)

loop_
_atom_type_symbol
_atom_type_description
_atom_type_scat_dispersion_real
_atom_type_scat_dispersion_imag
_atom_type_scat_source
C C 0.0033 0.0016 'International Tables Vol C Tables 4.2.6.8 and 6.1.1.4'
H H 0.0000 0.0000 'International Tables Vol C Tables 4.2.6.8 and 6.1.1.4'
Dy Dy -0.1892 4.4098 'International Tables Vol C Tables 4.2.6.8 and 6.1.1.4'
S S 0.1246 0.1234 'International Tables Vol C Tables 4.2.6.8 and 6.1.1.4'
O O 0.0106 0.0060 'International Tables Vol C Tables 4.2.6.8 and 6.1.1.4'
Cd Cd -0.8075 1.2024 'International Tables Vol C Tables 4.2.6.8 and 6.1.1.4'
F F 0.0171 0.0103 'International Tables Vol C Tables 4.2.6.8 and 6.1.1.4'
N N 0.0061 0.0033 'International Tables Vol C Tables 4.2.6.8 and 6.1.1.4'

loop_
_geom_angle_atom_site_label_1
_geom_angle_atom_site_label_2
_geom_angle_atom_site_label_3
_geom_angle
_geom_angle_site_symmetry_1
_geom_angle_site_symmetry_3
_geom_angle_publ_flag
C2 C1 H1A 109.5 . . ?
C2 C1 H1B 109.5 . . ?
H1A C1 H1B 109.5 . . ?
C2 C1 H1C 109.5 . . ?
H1A C1 H1C 109.5 . . ?
H1B C1 H1C 109.5 . . ?
C1 C2 C3 115(3) . . ?
C1 C2 H2A 108.5 . . ?
C3 C2 H2A 108.5 . . ?
C1 C2 H2B 108.4 . . ?
C3 C2 H2B 108.4 . . ?
H2A C2 H2B 107.5 . . ?
C2 C3 S1 119(3) . . ?
C2 C3 H3A 107.5 . . ?
S1 C3 H3A 107.5 . . ?
C2 C3 H3B 107.5 . . ?
S1 C3 H3B 107.5 . . ?
H3A C3 H3B 107.0 . . ?
C5 C4 S4 123.1(17) . . ?
C5 C4 S1 114.9(17) . . ?
S4 C4 S1 121.5(13) . . ?
C4 C5 S2 132.2(15) . . ?
C4 C5 S3 111.7(15) . . ?
S2 C5 S3 115.9(11) . . ?
C7 C6 S2 110(2) . . ?
C7 C6 H6A 109.6 . . ?
S2 C6 H6A 109.6 . . ?
C7 C6 H6B 109.6 . . ?
S2 C6 H6B 109.6 . . ?
H6A C6 H6B 108.1 . . ?
C6 C7 C8 109(3) . . ?
C6 C7 H7A 109.8 . . ?
C8 C7 H7A 109.8 . . ?
C6 C7 H7B 109.8 . . ?
C8 C7 H7B 109.8 . . ?
H7A C7 H7B 108.3 . . ?
C7 C8 H8A 109.5 . . ?
C7 C8 H8B 109.5 . . ?
H8A C8 H8B 109.5 . . ?
C7 C8 H8C 109.5 . . ?
H8A C8 H8C 109.5 . . ?
H8B C8 H8C 109.5 . . ?
C10 C9 S4 121.3(13) . . ?
C10 C9 S3 123.7(14) . . ?
S4 C9 S3 114.8(9) . . ?
C9 C10 S5 123.2(14) . . ?
C9 C10 S6 120.9(14) . . ?
S5 C10 S6 115.7(10) . . ?
C16 C11 C12 118.5(15) . . ?
C16 C11 S5 125.2(13) . . ?
C12 C11 S5 116.2(12) . . ?
C13 C12 C11 121.0(14) . . ?
C13 C12 S6 124.7(12) . . ?
C11 C12 S6 114.4(13) . . ?
C14 C13 C12 115.0(14) . . ?
C14 C13 H13 122.5 . . ?
C12 C13 H13 122.5 . . ?
N1 C14 C13 124.1(13) . . ?
N1 C14 C15 110.1(14) . . ?
C13 C14 C15 125.8(16) . . ?
N3 C15 C16 133.9(15) . . ?
N3 C15 C14 107.4(14) . . ?
C16 C15 C14 118.7(17) . . ?
C15 C16 C11 121.0(16) . . ?
C15 C16 H16 119.5 . . ?
C11 C16 H16 119.5 . . ?
N1 C17 C18 123.0(12) . . ?
N1 C17 N3 106.3(13) . . ?
C18 C17 N3 130.6(13) . . ?
N2 C18 C19 121.9(15) . . ?
N2 C18 C17 113.5(15) . . ?
C19 C18 C17 124.6(13) . . ?
C18 C19 C20 117.0(16) . . ?
C18 C19 H19 121.5 . . ?
C20 C19 H19 121.5 . . ?
C21 C20 C19 119.8(18) . . ?
C21 C20 H20 120.1 . . ?
C19 C20 H20 120.1 . . ?
C22 C21 C20 116.3(16) . . ?
C22 C21 H21 121.8 . . ?
C20 C21 H21 121.8 . . ?
N2 C22 C21 127.3(17) . . ?
N2 C22 H22 116.3 . . ?
C21 C22 H22 116.3 . . ?
C24 C23 N3 115.1(11) . . ?
C24 C23 H23A 108.5 . . ?
N3 C23 H23A 108.5 . . ?
C24 C23 H23B 108.5 . . ?
N3 C23 H23B 108.5 . . ?
H23A C23 H23B 107.5 . . ?
C30 C24 C25 121.8(12) . . ?
C30 C24 C23 122.3(12) . . ?
C25 C24 C23 116.0(11) . . ?
C24 C25 C26 117.4(12) . . ?
C24 C25 H25 121.3 . . ?
C26 C25 H25 121.3 . . ?
N6 C26 C25 123.2(12) . . ?
N6 C26 N5 114.2(10) . . ?
C25 C26 N5 122.5(10) . . ?
N5 C27 C28 107.6(14) . . ?
N5 C27 H27 126.2 . . ?
C28 C27 H27 126.2 . . ?
C29 C28 C27 100.4(17) . . ?
C29 C28 H28 129.8 . . ?
C27 C28 H28 129.8 . . ?
N4 C29 C28 113.9(16) . . ?
N4 C29 H29 123.0 . . ?
C28 C29 H29 123.0 . . ?
C24 C30 C31 116.4(12) . . ?
C24 C30 H30 121.8 . . ?
C31 C30 H30 121.8 . . ?
N6 C31 N7 115.8(10) . . ?
N6 C31 C30 122.7(11) . . ?
N7 C31 C30 121.3(10) . . ?
C33 C32 N7 104.7(12) . . ?
C33 C32 H32 127.7 . . ?
N7 C32 H32 127.7 . . ?
C34 C33 C32 107.5(12) . . ?
C34 C33 H33 126.2 . . ?
C32 C33 H33 126.2 . . ?
N8 C34 C33 112.2(12) . . ?
N8 C34 H34 123.9 . . ?
C33 C34 H34 123.9 . . ?
F3 C35 F2 115(3) . . ?
F3 C35 C36 119(2) . . ?
F2 C35 C36 105.0(17) . . ?
F3 C35 F1 103(2) . . ?
F2 C35 F1 93.2(14) . . ?
C36 C35 F1 120(2) . . ?
O1 C36 C37 132(2) . . ?
O1 C36 C35 108(2) . . ?
C37 C36 C35 119(2) . . ?
C36 C37 C38 123(2) . . ?
C36 C37 H37 118.4 . . ?
C38 C37 H37 118.4 . . ?
O2 C38 C37 130(2) . . ?
O2 C38 C39 115(2) . . ?
C37 C38 C39 116(2) . . ?
F5 C39 F6 113(2) . . ?
F5 C39 F4 94(2) . . ?
F6 C39 F4 101(2) . . ?
F5 C39 C38 113.5(17) . . ?
F6 C39 C38 118(2) . . ?
F4 C39 C38 114.3(19) . . ?
F9 C40 F8 122(3) . . ?
F9 C40 F7 102(2) . . ?
F8 C40 F7 102(2) . . ?
F9 C40 C41 114(2) . . ?
F8 C40 C41 112(2) . . ?
F7 C40 C41 100.8(15) . . ?
O3 C41 C42 129(2) . . ?
O3 C41 C40 114.1(18) . . ?
C42 C41 C40 117(2) . . ?
C41 C42 C43 125(2) . . ?
C41 C42 H42 117.6 . . ?
C43 C42 H42 117.6 . . ?
O4 C43 C42 126(2) . . ?
O4 C43 C44 115(2) . . ?
C42 C43 C44 119(2) . . ?
F10 C44 F12 107(2) . . ?
F10 C44 F11 102(2) . . ?
F12 C44 F11 101(2) . . ?
F10 C44 C43 119(2) . . ?
F12 C44 C43 113.6(16) . . ?
F11 C44 C43 111.6(17) . . ?
F15 C45 F13 111(2) . . ?
F15 C45 F14 112(2) . . ?
F13 C45 F14 99.7(17) . . ?
F15 C45 C46 113(2) . . ?
F13 C45 C46 112(2) . . ?
F14 C45 C46 108.9(19) . . ?
O5 C46 C47 130(2) . . ?
O5 C46 C45 107.6(19) . . ?
C47 C46 C45 122(2) . . ?
C46 C47 C48 120(2) . . ?
C46 C47 H47 120.0 . . ?
C48 C47 H47 120.0 . . ?
O6 C48 C49 111.2(19) . . ?
O6 C48 C47 128(2) . . ?
C49 C48 C47 120(2) . . ?
F16 C49 F18 111(2) . . ?
F16 C49 C48 126(2) . . ?
F18 C49 C48 112(2) . . ?
F16 C49 F17 103(2) . . ?
F18 C49 F17 94(2) . . ?
C48 C49 F17 106.5(18) . . ?
F21 C50 F20 113(3) . . ?
F21 C50 C51 127(3) . . ?
F20 C50 C51 109(2) . . ?
F21 C50 F19 102(2) . . ?
F20 C50 F19 90.3(17) . . ?
C51 C50 F19 109.3(19) . . ?
O7 C51 C52 129(2) . . ?
O7 C51 C50 116(2) . . ?
C52 C51 C50 115(2) . . ?
C51 C52 C53 124(2) . . ?
C51 C52 H52 117.8 . . ?
C53 C52 H52 117.8 . . ?
O8 C53 C52 124(3) . . ?
O8 C53 C54 110(2) . . ?
C52 C53 C54 126(2) . . ?
F24 C54 F22 120(3) . . ?
F24 C54 F23 112(4) . . ?
F22 C54 F23 99(2) . . ?
F24 C54 C53 120(3) . . ?
F22 C54 C53 100(2) . . ?
F23 C54 C53 104(2) . . ?
F25 C55 F26 117(2) . . ?
F25 C55 C56 119(2) . . ?
F26 C55 C56 117.2(15) . . ?
F25 C55 F27 93.4(17) . . ?
F26 C55 F27 93.5(19) . . ?
C56 C55 F27 108.8(17) . . ?
O9 C56 C55 124(2) . . ?
O9 C56 C57 130(2) . . ?
C55 C56 C57 106.2(18) . . ?
C58 C57 C56 109.9(19) . . ?
C58 C57 H57 125.1 . . ?
C56 C57 H57 125.1 . . ?
O10 C58 C59 112.3(15) . . ?
O10 C58 C57 136(2) . . ?
C59 C58 C57 111.3(17) . . ?
F28 C59 F30 112.8(16) . . ?
F28 C59 C58 120.8(13) . . ?
F30 C59 C58 117.1(13) . . ?
F28 C59 F29 98.3(18) . . ?
F30 C59 F29 97.3(16) . . ?
C58 C59 F29 104.8(11) . . ?
C61 C60 H60A 109.5 . . ?
C61 C60 H60B 109.5 . . ?
H60A C60 H60B 109.5 . . ?
C61 C60 H60C 109.5 . . ?
H60A C60 H60C 109.5 . . ?
H60B C60 H60C 109.5 . . ?
C62 C61 C60 107(3) . . ?
C62 C61 H61A 110.4 . . ?
C60 C61 H61A 110.4 . . ?
C62 C61 H61B 110.4 . . ?
C60 C61 H61B 110.4 . . ?
H61A C61 H61B 108.6 . . ?
C61 C62 S7 113(2) . . ?
C61 C62 H62A 109.0 . . ?
S7 C62 H62A 109.0 . . ?
C61 C62 H62B 109.0 . . ?
S7 C62 H62B 109.0 . . ?
H62A C62 H62B 107.8 . . ?
C64 C63 S10 117.4(16) . . ?
C64 C63 S7 126.0(19) . . ?
S10 C63 S7 116.3(13) . . ?
C63 C64 S9 118.5(18) . . ?
C63 C64 S8 121(2) . . ?
S9 C64 S8 119.7(15) . . ?
C66 C65 S8 116(3) . . ?
C66 C65 H65A 108.2 . . ?
S8 C65 H65A 108.2 . . ?
C66 C65 H65B 108.2 . . ?
S8 C65 H65B 108.2 . . ?
H65A C65 H65B 107.4 . . ?
C65 C66 C67 123(3) . . ?
C65 C66 H66A 106.6 . . ?
C67 C66 H66A 106.6 . . ?
C65 C66 H66B 106.6 . . ?
C67 C66 H66B 106.6 . . ?
H66A C66 H66B 106.6 . . ?
C66 C67 H67A 109.5 . . ?
C66 C67 H67B 109.5 . . ?
H67A C67 H67B 109.5 . . ?
C66 C67 H67C 109.5 . . ?
H67A C67 H67C 109.5 . . ?
H67B C67 H67C 109.5 . . ?
C69 C68 S9 125.5(15) . . ?
C69 C68 S10 119(2) . . ?
S9 C68 S10 115.2(14) . . ?
C68 C69 S12 119.9(17) . . ?
C68 C69 S11 126.7(18) . . ?
S12 C69 S11 113.3(14) . . ?
C75 C70 C71 123(2) . . ?
C75 C70 S12 126.7(15) . . ?
C71 C70 S12 110.2(17) . . ?
C72 C71 C70 117.6(18) . . ?
C72 C71 S11 122.9(13) . . ?
C70 C71 S11 119.5(17) . . ?
C71 C72 C73 117.1(16) . . ?
C71 C72 H72 121.4 . . ?
C73 C72 H72 121.4 . . ?
N11 C73 C74 105.7(16) . . ?
N11 C73 C72 133.8(15) . . ?
C74 C73 C72 120.4(16) . . ?
C75 C74 N9 130.2(19) . . ?
C75 C74 C73 122.8(17) . . ?
N9 C74 C73 107.0(16) . . ?
C70 C75 C74 119.0(17) . . ?
C70 C75 H75 120.5 . . ?
C74 C75 H75 120.5 . . ?
N9 C76 N11 109.7(17) . . ?
N9 C76 C77 120(2) . . ?
N11 C76 C77 130(2) . . ?
C78 C77 N10 117(2) . . ?
C78 C77 C76 130(3) . . ?
N10 C77 C76 112(2) . . ?
C79 C78 C77 124(3) . . ?
C79 C78 H78 118.2 . . ?
C77 C78 H78 118.2 . . ?
C78 C79 C80 120(3) . . ?
C78 C79 H79 120.2 . . ?
C80 C79 H79 120.2 . . ?
C81 C80 C79 115(2) . . ?
C81 C80 H80 122.6 . . ?
C79 C80 H80 122.6 . . ?
N10 C81 C80 126(3) . . ?
N10 C81 H81 117.0 . . ?
C80 C81 H81 117.0 . . ?
N11 C82 C83 112.8(14) . . ?
N11 C82 H82A 109.0 . . ?
C83 C82 H82A 109.0 . . ?
N11 C82 H82B 109.0 . . ?
C83 C82 H82B 109.0 . . ?
H82A C82 H82B 107.8 . . ?
C84 C83 C89 121.4(16) . . ?
C84 C83 C82 122.0(16) . . ?
C89 C83 C82 116.5(15) . . ?
C85 C84 C83 118.6(17) . . ?
C85 C84 H84 120.7 . . ?
C83 C84 H84 120.7 . . ?
C84 C85 N14 121.3(16) . . ?
C84 C85 N13 124.6(18) . . ?
N14 C85 N13 114.0(16) . . ?
C87 C86 N13 101(2) . . ?
C87 C86 H86 129.6 . . ?
N13 C86 H86 129.6 . . ?
C88 C87 C86 112(3) . . ?
C88 C87 H87 124.2 . . ?
C86 C87 H87 124.2 . . ?
N12 C88 C87 111(2) . . ?
N12 C88 H88 124.5 . . ?
C87 C88 H88 124.5 . . ?
C90 C89 C83 116.0(16) . . ?
C90 C89 H89 122.0 . . ?
C83 C89 H89 122.0 . . ?
N14 C90 C89 121.1(17) . . ?
N14 C90 N15 117.6(17) . . ?
C89 C90 N15 121.3(17) . . ?
N15 C91 C92 104(2) . . ?
N15 C91 H91 127.9 . . ?
C92 C91 H91 127.9 . . ?
C93 C92 C91 101(2) . . ?
C93 C92 H92 129.7 . . ?
C91 C92 H92 129.7 . . ?
N16 C93 C92 110(2) . . ?
N16 C93 H93 124.9 . . ?
C92 C93 H93 124.9 . . ?
F31 C94 F32 111(3) . . ?
F31 C94 C95 114(2) . . ?
F32 C94 C95 110(2) . . ?
F31 C94 F33 107(2) . . ?
F32 C94 F33 108(2) . . ?
C95 C94 F33 107(3) . . ?
O11 C95 C94 117.3(18) . . ?
O11 C95 C96 123(2) . . ?
C94 C95 C96 120(2) . . ?
C97 C96 C95 124(2) . . ?
C97 C96 H96 117.9 . . ?
C95 C96 H96 117.9 . . ?
C96 C97 O12 130(2) . . ?
C96 C97 C98 121(2) . . ?
O12 C97 C98 109(2) . . ?
F34 C98 F36 117(3) . . ?
F34 C98 F35 101(3) . . ?
F36 C98 F35 93(3) . . ?
F34 C98 C97 117(2) . . ?
F36 C98 C97 116(3) . . ?
F35 C98 C97 108(2) . . ?
F38 C99 F37 126(3) . . ?
F38 C99 F39 81(2) . . ?
F37 C99 F39 96(2) . . ?
F38 C99 C100 120(3) . . ?
F37 C99 C100 114(2) . . ?
F39 C99 C100 98(2) . . ?
O13 C100 C101 127(2) . . ?
O13 C100 C99 118(2) . . ?
C101 C100 C99 115(2) . . ?
C102 C101 C100 124(2) . . ?
C102 C101 H101 117.9 . . ?
C100 C101 H101 117.9 . . ?
O14 C102 C101 129(2) . . ?
O14 C102 C103 110(2) . . ?
C101 C102 C103 121(2) . . ?
F40 C103 F42 114(3) . . ?
F40 C103 C102 117(2) . . ?
F42 C103 C102 115(2) . . ?
F40 C103 F41 85(2) . . ?
F42 C103 F41 104(3) . . ?
C102 C103 F41 118(3) . . ?
F43 C104 F44 117(5) . . ?
F43 C104 F45 119(4) . . ?
F44 C104 F45 95(2) . . ?
F43 C104 C105 113(4) . . ?
F44 C104 C105 104(3) . . ?
F45 C104 C105 108(4) . . ?
O15 C105 C106 135(6) . . ?
O15 C105 C104 110(5) . . ?
C106 C105 C104 116(4) . . ?
C105 C106 C107 118(4) . . ?
C105 C106 H106 121.0 . . ?
C107 C106 H106 121.0 . . ?
O16 C107 C108 124(5) . . ?
O16 C107 C106 121(5) . . ?
C108 C107 C106 115(4) . . ?
F46 C108 F47 108.2(11) . . ?
F46 C108 F48 107.1(11) . . ?
F47 C108 F48 106.4(11) . . ?
F46 C108 C107 107(2) . . ?
F47 C108 C107 119(3) . . ?
F48 C108 C107 107.9(14) . . ?
F49 C109 F51 105.2(9) . . ?
F49 C109 F50 104.5(9) . . ?
F51 C109 F50 104.1(9) . . ?
F49 C109 C110 94.4(19) . . ?
F51 C109 C110 139.6(18) . . ?
F50 C109 C110 104.6(17) . . ?
O17 C110 C111 117.2(16) . . ?
O17 C110 C109 114.2(11) . . ?
C111 C110 C109 128.6(17) . . ?
C112 C111 C110 129.5(18) . . ?
C112 C111 H111 115.3 . . ?
C110 C111 H111 115.3 . . ?
O18 C112 C111 132.4(16) . . ?
O18 C112 C113 104.5(17) . . ?
C111 C112 C113 123(2) . . ?
F53 C113 F52 109.8(10) . . ?
F53 C113 F54 107.7(10) . . ?
F52 C113 F54 108.0(11) . . ?
F53 C113 C112 107(2) . . ?
F52 C113 C112 116.8(17) . . ?
F54 C113 C112 106.9(15) . . ?
F57 C114 F56 106.5(10) . . ?
F57 C114 F55 105.9(10) . . ?
F56 C114 F55 104.7(10) . . ?
F57 C114 C115 95(2) . . ?
F56 C114 C115 142(3) . . ?
F55 C114 C115 99(2) . . ?
O19 C115 C116 111.9(15) . . ?
O19 C115 C114 112(2) . . ?
C116 C115 C114 136(3) . . ?
C117 C116 C115 130.5(14) . . ?
C117 C116 H116 114.8 . . ?
C115 C116 H116 114.8 . . ?
O20 C117 C118 122(2) . . ?
O20 C117 C116 123.4(12) . . ?
C118 C117 C116 115(2) . . ?
F58 C118 C117 147(3) . . ?
F58 C118 F59 101(3) . . ?
C117 C118 F59 112(3) . . ?
F58 C118 F60 91(2) . . ?
C117 C118 F60 94(2) . . ?
F59 C118 F60 84.3(19) . . ?
O7 Dy1 O9 82.5(4) . . ?
O7 Dy1 O8 76.5(4) . . ?
O9 Dy1 O8 138.3(4) . . ?
O7 Dy1 O5 142.0(4) . . ?
O9 Dy1 O5 84.3(3) . . ?
O8 Dy1 O5 132.8(4) . . ?
O7 Dy1 O6 69.9(5) . . ?
O9 Dy1 O6 69.4(4) . . ?
O8 Dy1 O6 132.3(5) . . ?
O5 Dy1 O6 72.0(4) . . ?
O7 Dy1 O10 73.2(4) . . ?
O9 Dy1 O10 69.6(4) . . ?
O8 Dy1 O10 69.9(4) . . ?
O5 Dy1 O10 133.6(4) . . ?
O6 Dy1 O10 127.3(4) . . ?
O7 Dy1 N8 143.2(4) . . ?
O9 Dy1 N8 86.6(3) . . ?
O8 Dy1 N8 89.2(4) . . ?
O5 Dy1 N8 70.7(4) . . ?
O6 Dy1 N8 137.2(4) . . ?
O10 Dy1 N8 70.0(3) . . ?
O7 Dy1 N4 81.5(4) . . ?
O9 Dy1 N4 140.3(4) . . ?
O8 Dy1 N4 71.3(5) . . ?
O5 Dy1 N4 86.5(4) . . ?
O6 Dy1 N4 71.1(4) . . ?
O10 Dy1 N4 137.5(4) . . ?
N8 Dy1 N4 126.0(4) . . ?
O7 Dy1 N6 136.1(4) . . ?
O9 Dy1 N6 141.4(3) . . ?
O8 Dy1 N6 68.1(3) . . ?
O5 Dy1 N6 64.7(3) . . ?
O6 Dy1 N6 117.3(3) . . ?
O10 Dy1 N6 115.4(3) . . ?
N8 Dy1 N6 62.6(3) . . ?
N4 Dy1 N6 63.4(3) . . ?
O17 Dy2 O20 71.9(5) . . ?
O17 Dy2 O18 81.0(6) . . ?
O20 Dy2 O18 139.2(5) . . ?
O17 Dy2 O15 73.6(5) . . ?
O20 Dy2 O15 125.2(5) . . ?
O18 Dy2 O15 72.4(5) . . ?
O17 Dy2 O19 70.9(5) . . ?
O20 Dy2 O19 69.3(5) . . ?
O18 Dy2 O19 73.3(5) . . ?
O15 Dy2 O19 133.6(5) . . ?
O17 Dy2 O16 143.8(5) . . ?
O20 Dy2 O16 134.3(5) . . ?
O18 Dy2 O16 84.7(5) . . ?
O15 Dy2 O16 70.4(6) . . ?
O19 Dy2 O16 135.4(6) . . ?
O17 Dy2 N16 95.7(6) . . ?
O20 Dy2 N16 69.8(6) . . ?
O18 Dy2 N16 144.5(5) . . ?
O15 Dy2 N16 72.8(5) . . ?
O19 Dy2 N16 139.1(6) . . ?
O16 Dy2 N16 77.3(6) . . ?
O17 Dy2 N12 134.3(6) . . ?
O20 Dy2 N12 97.9(6) . . ?
O18 Dy2 N12 79.6(5) . . ?
O15 Dy2 N12 136.2(6) . . ?
O19 Dy2 N12 64.0(6) . . ?
O16 Dy2 N12 74.3(6) . . ?
N16 Dy2 N12 123.2(6) . . ?
O17 Dy2 N14 137.6(6) . . ?
O20 Dy2 N14 66.7(6) . . ?
O18 Dy2 N14 138.7(6) . . ?
O15 Dy2 N14 124.4(5) . . ?
O19 Dy2 N14 102.0(5) . . ?
O16 Dy2 N14 70.1(6) . . ?
N16 Dy2 N14 61.7(6) . . ?
N12 Dy2 N14 62.6(5) . . ?
C3 S1 C4 105.0(15) . . ?
C5 S2 C6 104.0(15) . . ?
C9 S3 C5 94.8(9) . . ?
C4 S4 C9 95.4(10) . . ?
C10 S5 C11 97.1(8) . . ?
C12 S6 C10 96.6(8) . . ?
C63 S7 C62 104.6(11) . . ?
C64 S8 C65 99.6(13) . . ?
C68 S9 C64 96.7(10) . . ?
C63 S10 C68 91.7(12) . . ?
C71 S11 C69 96.7(10) . . ?
C69 S12 C70 100.1(11) . . ?
C36 O1 Cd1 121.1(12) . . ?
C38 O2 Cd1 123.7(14) . . ?
C41 O3 Cd1 125.6(13) . . ?
C43 O4 Cd1 129.8(15) . . ?
C46 O5 Dy1 133.5(12) . . ?
C48 O6 Dy1 133.4(14) . . ?
C51 O7 Dy1 131.3(15) . . ?
C53 O8 Dy1 134.6(15) . . ?
C56 O9 Dy1 135.4(13) . . ?
C58 O10 Dy1 125.8(12) . . ?
C95 O11 Cd2 130.6(13) . . ?
C97 O12 Cd2 126.9(14) . . ?
C100 O13 Cd2 122.9(12) . . ?
C102 O14 Cd2 121.1(14) . . ?
C105 O15 Dy2 135(3) . . ?
C107 O16 Dy2 140(3) . . ?
C110 O17 Dy2 139.3(12) . . ?
C112 O18 Dy2 119.7(11) . . ?
C115 O19 Dy2 143.2(13) . . ?
C117 O20 Dy2 138.1(11) . . ?
O3 Cd1 O4 79.6(5) . . ?
O3 Cd1 N1 93.0(5) . . ?
O4 Cd1 N1 141.6(5) . . ?
O3 Cd1 O1 78.5(5) . . ?
O4 Cd1 O1 124.6(5) . . ?
N1 Cd1 O1 89.8(5) . . ?
O3 Cd1 N2 134.5(4) . . ?
O4 Cd1 N2 85.7(6) . . ?
N1 Cd1 N2 72.9(5) . . ?
O1 Cd1 N2 142.0(4) . . ?
O3 Cd1 O2 132.8(5) . . ?
O4 Cd1 O2 79.6(5) . . ?
N1 Cd1 O2 128.1(4) . . ?
O1 Cd1 O2 79.4(5) . . ?
N2 Cd1 O2 85.1(5) . . ?
O14 Cd2 N9 166.1(5) . . ?
O14 Cd2 O13 81.4(5) . . ?
N9 Cd2 O13 104.9(4) . . ?
O14 Cd2 O12 82.8(6) . . ?
N9 Cd2 O12 97.3(6) . . ?
O13 Cd2 O12 146.9(5) . . ?
O14 Cd2 O11 100.6(5) . . ?
N9 Cd2 O11 92.8(5) . . ?
O13 Cd2 O11 78.7(5) . . ?
O12 Cd2 O11 75.9(5) . . ?
O14 Cd2 N10 96.8(7) . . ?
N9 Cd2 N10 70.2(7) . . ?
O13 Cd2 N10 97.8(5) . . ?
O12 Cd2 N10 112.8(5) . . ?
O11 Cd2 N10 161.4(6) . . ?
C99 F38 F39 54.5(18) . . ?
C99 F39 F38 44.1(17) . . ?
C14 N1 C17 106.6(12) . . ?
C14 N1 Cd1 139.7(10) . . ?
C17 N1 Cd1 113.3(10) . . ?
C22 N2 C18 117.6(16) . . ?
C22 N2 Cd1 125.9(13) . . ?
C18 N2 Cd1 116.5(13) . . ?
C15 N3 C17 109.6(12) . . ?
C15 N3 C23 124.1(13) . . ?
C17 N3 C23 126.3(13) . . ?
C29 N4 N5 107.9(11) . . ?
C29 N4 Dy1 131.3(11) . . ?
N5 N4 Dy1 118.0(8) . . ?
C27 N5 N4 109.8(11) . . ?
C27 N5 C26 128.2(11) . . ?
N4 N5 C26 121.8(10) . . ?
C31 N6 C26 118.2(10) . . ?
C31 N6 Dy1 121.0(7) . . ?
C26 N6 Dy1 120.6(8) . . ?
C31 N7 N8 119.9(9) . . ?
C31 N7 C32 129.9(10) . . ?
N8 N7 C32 110.2(9) . . ?
C34 N8 N7 105.4(10) . . ?
C34 N8 Dy1 133.1(9) . . ?
N7 N8 Dy1 118.9(7) . . ?
C76 N9 C74 107.2(16) . . ?
C76 N9 Cd2 119.2(14) . . ?
C74 N9 Cd2 133.5(13) . . ?
C81 N10 C77 118(2) . . ?
C81 N10 Cd2 125(2) . . ?
C77 N10 Cd2 117.4(15) . . ?
C76 N11 C73 110.3(15) . . ?
C76 N11 C82 130.1(18) . . ?
C73 N11 C82 118.7(16) . . ?
C88 N12 N13 109(2) . . ?
C88 N12 Dy2 133.0(17) . . ?
N13 N12 Dy2 117.6(12) . . ?
C85 N13 N12 124.3(18) . . ?
C85 N13 C86 128.9(18) . . ?
N12 N13 C86 106.8(16) . . ?
C90 N14 C85 121.1(16) . . ?
C90 N14 Dy2 117.8(14) . . ?
C85 N14 Dy2 120.2(12) . . ?
N16 N15 C91 118(2) . . ?
N16 N15 C90 118.1(17) . . ?
C91 N15 C90 122.9(18) . . ?
N15 N16 C93 104.8(18) . . ?
N15 N16 Dy2 120.1(13) . . ?
C93 N16 Dy2 128.9(15) . . ?

loop_
_geom_bond_atom_site_label_1
_geom_bond_atom_site_label_2
_geom_bond_distance
_geom_bond_site_symmetry_2
_geom_bond_publ_flag
C1 C2 1.46(5) . ?
C1 H1A 0.9800 . ?
C1 H1B 0.9800 . ?
C1 H1C 0.9800 . ?
C2 C3 1.53(4) . ?
C2 H2A 0.9900 . ?
C2 H2B 0.9900 . ?
C3 S1 1.60(5) . ?
C3 H3A 0.9900 . ?
C3 H3B 0.9900 . ?
C4 C5 1.36(3) . ?
C4 S4 1.67(3) . ?
C4 S1 1.79(2) . ?
C5 S2 1.705(19) . ?
C5 S3 1.825(15) . ?
C6 C7 1.51(4) . ?
C6 S2 1.80(3) . ?
C6 H6A 0.9900 . ?
C6 H6B 0.9900 . ?
C7 C8 1.66(4) . ?
C7 H7A 0.9900 . ?
C7 H7B 0.9900 . ?
C8 H8A 0.9800 . ?
C8 H8B 0.9800 . ?
C8 H8C 0.9800 . ?
C9 C10 1.32(2) . ?
C9 S4 1.747(18) . ?
C9 S3 1.767(16) . ?
C10 S5 1.727(18) . ?
C10 S6 1.805(18) . ?
C11 C16 1.38(2) . ?
C11 C12 1.49(2) . ?
C11 S5 1.754(17) . ?
C12 C13 1.39(2) . ?
C12 S6 1.748(15) . ?
C13 C14 1.38(2) . ?
C13 H13 0.9500 . ?
C14 N1 1.36(2) . ?
C14 C15 1.40(2) . ?
C15 N3 1.29(2) . ?
C15 C16 1.36(2) . ?
C16 H16 0.9500 . ?
C17 N1 1.379(19) . ?
C17 C18 1.42(2) . ?
C17 N3 1.437(18) . ?
C18 N2 1.38(2) . ?
C18 C19 1.41(2) . ?
C19 C20 1.44(3) . ?
C19 H19 0.9500 . ?
C20 C21 1.41(3) . ?
C20 H20 0.9500 . ?
C21 C22 1.36(3) . ?
C21 H21 0.9500 . ?
C22 N2 1.31(3) . ?
C22 H22 0.9500 . ?
C23 C24 1.496(18) . ?
C23 N3 1.539(18) . ?
C23 H23A 0.9900 . ?
C23 H23B 0.9900 . ?
C24 C30 1.360(18) . ?
C24 C25 1.368(19) . ?
C25 C26 1.381(16) . ?
C25 H25 0.9500 . ?
C26 N6 1.353(14) . ?
C26 N5 1.388(16) . ?
C27 N5 1.311(19) . ?
C27 C28 1.43(3) . ?
C27 H27 0.9500 . ?
C28 C29 1.40(2) . ?
C28 H28 0.9500 . ?
C29 N4 1.23(2) . ?
C29 H29 0.9500 . ?
C30 C31 1.436(17) . ?
C30 H30 0.9500 . ?
C31 N6 1.306(15) . ?
C31 N7 1.366(14) . ?
C32 C33 1.386(18) . ?
C32 N7 1.408(17) . ?
C32 H32 0.9500 . ?
C33 C34 1.37(2) . ?
C33 H33 0.9500 . ?
C34 N8 1.328(16) . ?
C34 H34 0.9500 . ?
C35 F3 1.13(3) . ?
C35 F2 1.35(3) . ?
C35 C36 1.46(3) . ?
C35 F1 1.53(4) . ?
C36 O1 1.30(2) . ?
C36 C37 1.32(3) . ?
C37 C38 1.42(3) . ?
C37 H37 0.9500 . ?
C38 O2 1.21(2) . ?
C38 C39 1.497(10) . ?
C39 F5 1.25(3) . ?
C39 F6 1.32(3) . ?
C39 F4 1.37(3) . ?
C40 F9 1.19(3) . ?
C40 F8 1.26(3) . ?
C40 F7 1.36(3) . ?
C40 C41 1.62(3) . ?
C41 O3 1.30(2) . ?
C41 C42 1.34(3) . ?
C42 C43 1.38(3) . ?
C42 H42 0.9500 . ?
C43 O4 1.20(2) . ?
C43 C44 1.53(3) . ?
C44 F10 1.22(3) . ?
C44 F12 1.27(2) . ?
C44 F11 1.30(2) . ?
C45 F15 1.15(2) . ?
C45 F13 1.31(3) . ?
C45 F14 1.39(3) . ?
C45 C46 1.51(3) . ?
C46 O5 1.31(2) . ?
C46 C47 1.33(3) . ?
C47 C48 1.44(3) . ?
C47 H47 0.9500 . ?
C48 O6 1.26(2) . ?
C48 C49 1.43(3) . ?
C49 F16 1.23(3) . ?
C49 F18 1.38(3) . ?
C49 F17 1.53(3) . ?
C50 F21 1.13(3) . ?
C50 F20 1.39(3) . ?
C50 C51 1.46(4) . ?
C50 F19 1.55(3) . ?
C51 O7 1.33(3) . ?
C51 C52 1.39(4) . ?
C52 C53 1.42(4) . ?
C52 H52 0.9500 . ?
C53 O8 1.30(3) . ?
C53 C54 1.54(4) . ?
C54 F24 1.05(3) . ?
C54 F22 1.37(4) . ?
C54 F23 1.40(4) . ?
C55 F25 1.24(2) . ?
C55 F26 1.45(3) . ?
C55 C56 1.45(3) . ?
C55 F27 1.48(3) . ?
C56 O9 1.19(2) . ?
C56 C57 1.49(3) . ?
C57 C58 1.418(10) . ?
C57 H57 0.9500 . ?
C58 O10 1.29(2) . ?
C58 C59 1.39(2) . ?
C59 F28 1.22(3) . ?
C59 F30 1.35(3) . ?
C59 F29 1.41(4) . ?
C60 C61 1.56(5) . ?
C60 H60A 0.9800 . ?
C60 H60B 0.9800 . ?
C60 H60C 0.9800 . ?
C61 C62 1.43(3) . ?
C61 H61A 0.9900 . ?
C61 H61B 0.9900 . ?
C62 S7 1.88(3) . ?
C62 H62A 0.9900 . ?
C62 H62B 0.9900 . ?
C63 C64 1.33(3) . ?
C63 S10 1.75(2) . ?
C63 S7 1.774(18) . ?
C64 S9 1.67(3) . ?
C64 S8 1.76(2) . ?
C65 C66 1.42(4) . ?
C65 S8 1.79(3) . ?
C65 H65A 0.9900 . ?
C65 H65B 0.9900 . ?
C66 C67 1.44(4) . ?
C66 H66A 0.9900 . ?
C66 H66B 0.9900 . ?
C67 H67A 0.9800 . ?
C67 H67B 0.9800 . ?
C67 H67C 0.9800 . ?
C68 C69 1.36(3) . ?
C68 S9 1.67(3) . ?
C68 S10 1.805(17) . ?
C69 S12 1.75(2) . ?
C69 S11 1.81(2) . ?
C70 C75 1.28(3) . ?
C70 C71 1.52(2) . ?
C70 S12 1.76(3) . ?
C71 C72 1.35(3) . ?
C71 S11 1.689(19) . ?
C72 C73 1.42(2) . ?
C72 H72 0.9500 . ?
C73 N11 1.35(2) . ?
C73 C74 1.41(2) . ?
C74 C75 1.32(2) . ?
C74 N9 1.40(2) . ?
C75 H75 0.9500 . ?
C76 N9 1.34(2) . ?
C76 N11 1.34(2) . ?
C76 C77 1.43(3) . ?
C77 C78 1.36(3) . ?
C77 N10 1.40(3) . ?
C78 C79 1.30(3) . ?
C78 H78 0.9500 . ?
C79 C80 1.39(3) . ?
C79 H79 0.9500 . ?
C80 C81 1.38(3) . ?
C80 H80 0.9500 . ?
C81 N10 1.28(3) . ?
C81 H81 0.9500 . ?
C82 N11 1.46(2) . ?
C82 C83 1.62(2) . ?
C82 H82A 0.9900 . ?
C82 H82B 0.9900 . ?
C83 C84 1.34(2) . ?
C83 C89 1.41(3) . ?
C84 C85 1.31(2) . ?
C84 H84 0.9500 . ?
C85 N14 1.34(2) . ?
C85 N13 1.37(2) . ?
C86 C87 1.36(3) . ?
C86 N13 1.40(3) . ?
C86 H86 0.9500 . ?
C87 C88 1.28(3) . ?
C87 H87 0.9500 . ?
C88 N12 1.22(3) . ?
C88 H88 0.9500 . ?
C89 C90 1.35(2) . ?
C89 H89 0.9500 . ?
C90 N14 1.31(2) . ?
C90 N15 1.42(2) . ?
C91 N15 1.34(3) . ?
C91 C92 1.51(4) . ?
C91 H91 0.9500 . ?
C92 C93 1.49(3) . ?
C92 H92 0.9500 . ?
C93 N16 1.37(3) . ?
C93 H93 0.9500 . ?
C94 F31 1.24(3) . ?
C94 F32 1.29(3) . ?
C94 C95 1.42(3) . ?
C94 F33 1.44(3) . ?
C95 O11 1.30(3) . ?
C95 C96 1.44(3) . ?
C96 C97 1.30(3) . ?
C96 H96 0.9500 . ?
C97 O12 1.30(3) . ?
C97 C98 1.52(3) . ?
C98 F34 1.20(3) . ?
C98 F36 1.26(4) . ?
C98 F35 1.32(3) . ?
C99 F38 1.21(3) . ?
C99 F37 1.21(3) . ?
C99 F39 1.41(4) . ?
C99 C100 1.50(4) . ?
C100 O13 1.24(3) . ?
C100 C101 1.46(3) . ?
C101 C102 1.35(3) . ?
C101 H101 0.9500 . ?
C102 O14 1.31(3) . ?
C102 C103 1.41(3) . ?
C103 F40 1.27(3) . ?
C103 F42 1.27(3) . ?
C103 F41 1.49(4) . ?
C104 F43 1.15(4) . ?
C104 F44 1.40(3) . ?
C104 F45 1.41(4) . ?
C104 C105 1.73(7) . ?
C105 O15 1.16(4) . ?
C105 C106 1.37(6) . ?
C106 C107 1.49(6) . ?
C106 H106 0.9500 . ?
C107 O16 1.21(4) . ?
C107 C108 1.40(5) . ?
C108 F46 1.292(10) . ?
C108 F47 1.299(10) . ?
C108 F48 1.313(10) . ?
C109 F49 1.322(7) . ?
C109 F51 1.325(7) . ?
C109 F50 1.328(7) . ?
C109 C110 1.519(10) . ?
C110 O17 1.257(10) . ?
C110 C111 1.405(10) . ?
C111 C112 1.399(10) . ?
C111 H111 0.9500 . ?
C112 O18 1.40(3) . ?
C112 C113 1.556(10) . ?
C113 F53 1.295(9) . ?
C113 F52 1.296(10) . ?
C113 F54 1.300(10) . ?
C114 F57 1.305(10) . ?
C114 F56 1.316(10) . ?
C114 F55 1.321(10) . ?
C114 C115 1.430(10) . ?
C115 O19 1.34(3) . ?
C115 C116 1.404(10) . ?
C116 C117 1.400(9) . ?
C116 H116 0.9500 . ?
C117 O20 1.250(10) . ?
C117 C118 1.31(4) . ?
C118 F58 1.25(4) . ?
C118 F59 1.46(4) . ?
C118 F60 1.66(4) . ?
Dy1 O7 2.308(10) . ?
Dy1 O9 2.339(10) . ?
Dy1 O8 2.362(12) . ?
Dy1 O5 2.376(10) . ?
Dy1 O6 2.442(15) . ?
Dy1 O10 2.444(12) . ?
Dy1 N8 2.480(11) . ?
Dy1 N4 2.512(12) . ?
Dy1 N6 2.568(9) . ?
Dy2 O17 2.281(13) . ?
Dy2 O20 2.314(15) . ?
Dy2 O18 2.328(14) . ?
Dy2 O15 2.335(18) . ?
Dy2 O19 2.378(13) . ?
Dy2 O16 2.405(16) . ?
Dy2 N16 2.533(16) . ?
Dy2 N12 2.53(2) . ?
Dy2 N14 2.640(16) . ?
O1 Cd1 2.314(12) . ?
O2 Cd1 2.332(13) . ?
O3 Cd1 2.199(12) . ?
O4 Cd1 2.243(13) . ?
O11 Cd2 2.320(15) . ?
O12 Cd2 2.261(17) . ?
O13 Cd2 2.253(13) . ?
O14 Cd2 2.238(15) . ?
Cd1 N1 2.266(12) . ?
Cd1 N2 2.328(16) . ?
Cd2 N9 2.240(15) . ?
Cd2 N10 2.34(2) . ?
F38 F39 1.71(4) . ?
N4 N5 1.352(15) . ?
N7 N8 1.381(13) . ?
N12 N13 1.38(2) . ?
N15 N16 1.31(2) . ?

loop_
_geom_torsion_atom_site_label_1
_geom_torsion_atom_site_label_2
_geom_torsion_atom_site_label_3
_geom_torsion_atom_site_label_4
_geom_torsion
_geom_torsion_site_symmetry_1
_geom_torsion_site_symmetry_2
_geom_torsion_site_symmetry_3
_geom_torsion_site_symmetry_4
_geom_torsion_publ_flag
C1 C2 C3 S1 -50(5) . . . . ?
S4 C4 C5 S2 -170.6(11) . . . . ?
S1 C4 C5 S2 2(2) . . . . ?
S4 C4 C5 S3 3(2) . . . . ?
S1 C4 C5 S3 175.1(8) . . . . ?
S2 C6 C7 C8 -168(3) . . . . ?
S4 C9 C10 S5 6(2) . . . . ?
S3 C9 C10 S5 -179.6(8) . . . . ?
S4 C9 C10 S6 -179.2(8) . . . . ?
S3 C9 C10 S6 -4.7(19) . . . . ?
C16 C11 C12 C13 3(2) . . . . ?
S5 C11 C12 C13 178.9(10) . . . . ?
C16 C11 C12 S6 -178.9(11) . . . . ?
S5 C11 C12 S6 -2.6(14) . . . . ?
C11 C12 C13 C14 -1.1(19) . . . . ?
S6 C12 C13 C14 -179.4(9) . . . . ?
C12 C13 C14 N1 176.1(12) . . . . ?
C12 C13 C14 C15 0(2) . . . . ?
N1 C14 C15 N3 0.2(16) . . . . ?
C13 C14 C15 N3 176.9(13) . . . . ?
N1 C14 C15 C16 -176.9(12) . . . . ?
C13 C14 C15 C16 0(2) . . . . ?
N3 C15 C16 C11 -174.4(15) . . . . ?
C14 C15 C16 C11 2(2) . . . . ?
C12 C11 C16 C15 -3(2) . . . . ?
S5 C11 C16 C15 -178.9(11) . . . . ?
N1 C17 C18 N2 -9.5(18) . . . . ?
N3 C17 C18 N2 175.4(12) . . . . ?
N1 C17 C18 C19 172.6(13) . . . . ?
N3 C17 C18 C19 -2(2) . . . . ?
N2 C18 C19 C20 2(2) . . . . ?
C17 C18 C19 C20 -179.9(13) . . . . ?
C18 C19 C20 C21 -1(2) . . . . ?
C19 C20 C21 C22 -2(3) . . . . ?
C20 C21 C22 N2 3(3) . . . . ?
N3 C23 C24 C30 -10(2) . . . . ?
N3 C23 C24 C25 169.1(13) . . . . ?
C30 C24 C25 C26 -4(2) . . . . ?
C23 C24 C25 C26 176.8(13) . . . . ?
C24 C25 C26 N6 0(2) . . . . ?
C24 C25 C26 N5 -175.7(13) . . . . ?
N5 C27 C28 C29 -7(3) . . . . ?
C27 C28 C29 N4 5(3) . . . . ?
C25 C24 C30 C31 7(2) . . . . ?
C23 C24 C30 C31 -173.4(13) . . . . ?
C24 C30 C31 N6 -7.3(18) . . . . ?
C24 C30 C31 N7 178.1(12) . . . . ?
N7 C32 C33 C34 1.6(16) . . . . ?
C32 C33 C34 N8 -2.7(17) . . . . ?
F3 C35 C36 O1 139(3) . . . . ?
F2 C35 C36 O1 -91(2) . . . . ?
F1 C35 C36 O1 11(2) . . . . ?
F3 C35 C36 C37 -39(3) . . . . ?
F2 C35 C36 C37 91(2) . . . . ?
F1 C35 C36 C37 -166.1(19) . . . . ?
O1 C36 C37 C38 3(3) . . . . ?
C35 C36 C37 C38 179.6(12) . . . . ?
C36 C37 C38 O2 -2(2) . . . . ?
C36 C37 C38 C39 177.7(13) . . . . ?
O2 C38 C39 F5 -69(3) . . . . ?
C37 C38 C39 F5 112(2) . . . . ?
O2 C38 C39 F6 155(2) . . . . ?
C37 C38 C39 F6 -24(2) . . . . ?
O2 C38 C39 F4 37(2) . . . . ?
C37 C38 C39 F4 -142.1(19) . . . . ?
F9 C40 C41 O3 -154(2) . . . . ?
F8 C40 C41 O3 -11(2) . . . . ?
F7 C40 C41 O3 96.6(19) . . . . ?
F9 C40 C41 C42 25(3) . . . . ?
F8 C40 C41 C42 168(2) . . . . ?
F7 C40 C41 C42 -85(2) . . . . ?
O3 C41 C42 C43 -2(2) . . . . ?
C40 C41 C42 C43 178.9(11) . . . . ?
C41 C42 C43 O4 2(2) . . . . ?
C41 C42 C43 C44 -178.6(13) . . . . ?
O4 C43 C44 F10 -167(2) . . . . ?
C42 C43 C44 F10 14(3) . . . . ?
O4 C43 C44 F12 65(2) . . . . ?
C42 C43 C44 F12 -114(2) . . . . ?
O4 C43 C44 F11 -49(2) . . . . ?
C42 C43 C44 F11 132.2(19) . . . . ?
F15 C45 C46 O5 66(3) . . . . ?
F13 C45 C46 O5 -59(2) . . . . ?
F14 C45 C46 O5 -168.7(18) . . . . ?
F15 C45 C46 C47 -116(3) . . . . ?
F13 C45 C46 C47 118(3) . . . . ?
F14 C45 C46 C47 9(3) . . . . ?
O5 C46 C47 C48 1(4) . . . . ?
C45 C46 C47 C48 -176(2) . . . . ?
C46 C47 C48 O6 11(4) . . . . ?
C46 C47 C48 C49 -176(2) . . . . ?
O6 C48 C49 F16 47(3) . . . . ?
C47 C48 C49 F16 -127(3) . . . . ?
O6 C48 C49 F18 -174(2) . . . . ?
C47 C48 C49 F18 12(3) . . . . ?
O6 C48 C49 F17 -73(2) . . . . ?
C47 C48 C49 F17 113(2) . . . . ?
F21 C50 C51 O7 -179(3) . . . . ?
F20 C50 C51 O7 -39(2) . . . . ?
F19 C50 C51 O7 58(2) . . . . ?
F21 C50 C51 C52 -1(3) . . . . ?
F20 C50 C51 C52 139(2) . . . . ?
F19 C50 C51 C52 -124(2) . . . . ?
O7 C51 C52 C53 -2(3) . . . . ?
C50 C51 C52 C53 -179.8(13) . . . . ?
C51 C52 C53 O8 1(2) . . . . ?
C51 C52 C53 C54 -179.7(15) . . . . ?
O8 C53 C54 F24 25(4) . . . . ?
C52 C53 C54 F24 -154(3) . . . . ?
O8 C53 C54 F22 159(2) . . . . ?
C52 C53 C54 F22 -20(3) . . . . ?
O8 C53 C54 F23 -100(2) . . . . ?
C52 C53 C54 F23 81(3) . . . . ?
F25 C55 C56 O9 106(2) . . . . ?
F26 C55 C56 O9 -103(2) . . . . ?
F27 C55 C56 O9 1(2) . . . . ?
F25 C55 C56 C57 -67(2) . . . . ?
F26 C55 C56 C57 84(2) . . . . ?
F27 C55 C56 C57 -171.9(13) . . . . ?
O9 C56 C57 C58 6(2) . . . . ?
C55 C56 C57 C58 178.4(11) . . . . ?
C56 C57 C58 O10 -4(2) . . . . ?
C56 C57 C58 C59 -179.0(12) . . . . ?
O10 C58 C59 F28 25(2) . . . . ?
C57 C58 C59 F28 -158(2) . . . . ?
O10 C58 C59 F30 169.4(18) . . . . ?
C57 C58 C59 F30 -14(2) . . . . ?
O10 C58 C59 F29 -84.2(16) . . . . ?
C57 C58 C59 F29 92.4(16) . . . . ?
C60 C61 C62 S7 -171.6(18) . . . . ?
S10 C63 C64 S9 4(2) . . . . ?
S7 C63 C64 S9 -169.1(10) . . . . ?
S10 C63 C64 S8 175.3(10) . . . . ?
S7 C63 C64 S8 2(2) . . . . ?
S8 C65 C66 C67 -157(3) . . . . ?
S9 C68 C69 S12 -3(2) . . . . ?
S10 C68 C69 S12 177.4(8) . . . . ?
S9 C68 C69 S11 174.5(9) . . . . ?
S10 C68 C69 S11 -5(2) . . . . ?
C75 C70 C71 C72 2(2) . . . . ?
S12 C70 C71 C72 -174.8(10) . . . . ?
C75 C70 C71 S11 -179.5(12) . . . . ?
S12 C70 C71 S11 3.7(14) . . . . ?
C70 C71 C72 C73 -2.3(19) . . . . ?
S11 C71 C72 C73 179.3(10) . . . . ?
C71 C72 C73 N11 -176.7(14) . . . . ?
C71 C72 C73 C74 0(2) . . . . ?
N11 C73 C74 C75 179.9(13) . . . . ?
C72 C73 C74 C75 2(2) . . . . ?
N11 C73 C74 N9 -1.6(15) . . . . ?
C72 C73 C74 N9 -179.5(12) . . . . ?
C71 C70 C75 C74 0(2) . . . . ?
S12 C70 C75 C74 176.7(11) . . . . ?
N9 C74 C75 C70 179.5(14) . . . . ?
C73 C74 C75 C70 -2(2) . . . . ?
N9 C76 C77 C78 175(2) . . . . ?
N11 C76 C77 C78 -8(4) . . . . ?
N9 C76 C77 N10 -5(2) . . . . ?
N11 C76 C77 N10 172.4(15) . . . . ?
N10 C77 C78 C79 -5(4) . . . . ?
C76 C77 C78 C79 175(2) . . . . ?
C77 C78 C79 C80 5(4) . . . . ?
C78 C79 C80 C81 -6(3) . . . . ?
C79 C80 C81 N10 9(3) . . . . ?
N11 C82 C83 C84 -25(3) . . . . ?
N11 C82 C83 C89 158.4(18) . . . . ?
C89 C83 C84 C85 -2(3) . . . . ?
C82 C83 C84 C85 -177.7(18) . . . . ?
C83 C84 C85 N14 -3(3) . . . . ?
C83 C84 C85 N13 -180(2) . . . . ?
N13 C86 C87 C88 12(5) . . . . ?
C86 C87 C88 N12 -9(5) . . . . ?
C84 C83 C89 C90 4(3) . . . . ?
C82 C83 C89 C90 180.0(17) . . . . ?
C83 C89 C90 N14 -1(3) . . . . ?
C83 C89 C90 N15 177.9(19) . . . . ?
N15 C91 C92 C93 -6(4) . . . . ?
C91 C92 C93 N16 13(4) . . . . ?
F31 C94 C95 O11 -178(3) . . . . ?
F32 C94 C95 O11 -52(4) . . . . ?
F33 C94 C95 O11 64(3) . . . . ?
F31 C94 C95 C96 1(5) . . . . ?
F32 C94 C95 C96 126(3) . . . . ?
F33 C94 C95 C96 -117(3) . . . . ?
O11 C95 C96 C97 -6(5) . . . . ?
C94 C95 C96 C97 176(3) . . . . ?
C95 C96 C97 O12 14(6) . . . . ?
C95 C96 C97 C98 -175(3) . . . . ?
C96 C97 C98 F34 -127(4) . . . . ?
O12 C97 C98 F34 46(4) . . . . ?
C96 C97 C98 F36 89(5) . . . . ?
O12 C97 C98 F36 -98(4) . . . . ?
C96 C97 C98 F35 -13(4) . . . . ?
O12 C97 C98 F35 159(3) . . . . ?
F38 C99 C100 O13 159(3) . . . . ?
F37 C99 C100 O13 -27(4) . . . . ?
F39 C99 C100 O13 74(3) . . . . ?
F38 C99 C100 C101 -23(4) . . . . ?
F37 C99 C100 C101 151(3) . . . . ?
F39 C99 C100 C101 -108(2) . . . . ?
O13 C100 C101 C102 6(4) . . . . ?
C99 C100 C101 C102 -172(2) . . . . ?
C100 C101 C102 O14 -7(4) . . . . ?
C100 C101 C102 C103 177(2) . . . . ?
O14 C102 C103 F40 77(4) . . . . ?
C101 C102 C103 F40 -106(3) . . . . ?
O14 C102 C103 F42 -144(3) . . . . ?
C101 C102 C103 F42 33(4) . . . . ?
O14 C102 C103 F41 -21(3) . . . . ?
C101 C102 C103 F41 156(2) . . . . ?
F43 C104 C105 O15 -60(4) . . . . ?
F44 C104 C105 O15 68(3) . . . . ?
F45 C104 C105 O15 167.4(19) . . . . ?
F43 C104 C105 C106 119(4) . . . . ?
F44 C104 C105 C106 -113(3) . . . . ?
F45 C104 C105 C106 -14(2) . . . . ?
O15 C105 C106 C107 1(3) . . . . ?
C104 C105 C106 C107 -177.8(12) . . . . ?
C105 C106 C107 O16 -2(2) . . . . ?
C105 C106 C107 C108 177.0(15) . . . . ?
O16 C107 C108 F46 -34(2) . . . . ?
C106 C107 C108 F46 147.6(17) . . . . ?
O16 C107 C108 F47 -157.1(19) . . . . ?
C106 C107 C108 F47 24(2) . . . . ?
O16 C107 C108 F48 81(2) . . . . ?
C106 C107 C108 F48 -97(2) . . . . ?
F49 C109 C110 O17 165.2(18) . . . . ?
F51 C109 C110 O17 45(3) . . . . ?
F50 C109 C110 O17 -88.5(19) . . . . ?
F49 C109 C110 C111 -14(2) . . . . ?
F51 C109 C110 C111 -133(3) . . . . ?
F50 C109 C110 C111 93(2) . . . . ?
O17 C110 C111 C112 1(3) . . . . ?
C109 C110 C111 C112 -179.8(15) . . . . ?
C110 C111 C112 O18 -1(3) . . . . ?
C110 C111 C112 C113 177.7(16) . . . . ?
O18 C112 C113 F53 -173.6(13) . . . . ?
C111 C112 C113 F53 8(2) . . . . ?
O18 C112 C113 F52 -49.9(18) . . . . ?
C111 C112 C113 F52 131.2(19) . . . . ?
O18 C112 C113 F54 71.1(16) . . . . ?
C111 C112 C113 F54 -107.8(18) . . . . ?
F57 C114 C115 O19 -147(2) . . . . ?
F56 C114 C115 O19 -22(4) . . . . ?
F55 C114 C115 O19 106(2) . . . . ?
F57 C114 C115 C116 36(3) . . . . ?
F56 C114 C115 C116 161(3) . . . . ?
F55 C114 C115 C116 -71(3) . . . . ?
O19 C115 C116 C117 -1(3) . . . . ?
C114 C115 C116 C117 176.0(19) . . . . ?
C115 C116 C117 O20 3(3) . . . . ?
C115 C116 C117 C118 179.9(17) . . . . ?
O20 C117 C118 F58 -146(5) . . . . ?
C116 C117 C118 F58 37(6) . . . . ?
O20 C117 C118 F59 30(3) . . . . ?
C116 C117 C118 F59 -147(3) . . . . ?
O20 C117 C118 F60 116(2) . . . . ?
C116 C117 C118 F60 -61(2) . . . . ?
C2 C3 S1 C4 -56(4) . . . . ?
C5 C4 S1 C3 143(2) . . . . ?
S4 C4 S1 C3 -45(2) . . . . ?
C4 C5 S2 C6 -146(2) . . . . ?
S3 C5 S2 C6 40.4(14) . . . . ?
C7 C6 S2 C5 69(3) . . . . ?
C10 C9 S3 C5 -178.4(14) . . . . ?
S4 C9 S3 C5 -3.5(10) . . . . ?
C4 C5 S3 C9 0.6(14) . . . . ?
S2 C5 S3 C9 175.2(9) . . . . ?
C5 C4 S4 C9 -4.7(17) . . . . ?
S1 C4 S4 C9 -176.4(11) . . . . ?
C10 C9 S4 C4 179.7(14) . . . . ?
S3 C9 S4 C4 4.7(10) . . . . ?
C9 C10 S5 C11 175.5(13) . . . . ?
S6 C10 S5 C11 0.3(10) . . . . ?
C16 C11 S5 C10 177.4(13) . . . . ?
C12 C11 S5 C10 1.4(12) . . . . ?
C13 C12 S6 C10 -179.2(12) . . . . ?
C11 C12 S6 C10 2.4(11) . . . . ?
C9 C10 S6 C12 -176.8(13) . . . . ?
S5 C10 S6 C12 -1.5(9) . . . . ?
C64 C63 S7 C62 -153.2(18) . . . . ?
S10 C63 S7 C62 33.3(14) . . . . ?
C61 C62 S7 C63 67(2) . . . . ?
C63 C64 S8 C65 109(2) . . . . ?
S9 C64 S8 C65 -80.0(17) . . . . ?
C66 C65 S8 C64 -66(3) . . . . ?
C69 C68 S9 C64 -172.5(16) . . . . ?
S10 C68 S9 C64 7.5(11) . . . . ?
C63 C64 S9 C68 -7.2(17) . . . . ?
S8 C64 S9 C68 -178.4(12) . . . . ?
C64 C63 S10 C68 0.8(16) . . . . ?
S7 C63 S10 C68 174.9(10) . . . . ?
C69 C68 S10 C63 174.4(15) . . . . ?
S9 C68 S10 C63 -5.6(11) . . . . ?
C72 C71 S11 C69 175.8(12) . . . . ?
C70 C71 S11 C69 -2.6(12) . . . . ?
C68 C69 S11 C71 -176.7(15) . . . . ?
S12 C69 S11 C71 0.6(10) . . . . ?
C68 C69 S12 C70 178.6(14) . . . . ?
S11 C69 S12 C70 1.1(10) . . . . ?
C75 C70 S12 C69 -179.4(14) . . . . ?
C71 C70 S12 C69 -2.7(11) . . . . ?
C37 C36 O1 Cd1 20(2) . . . . ?
C35 C36 O1 Cd1 -156.3(9) . . . . ?
C37 C38 O2 Cd1 -23(2) . . . . ?
C39 C38 O2 Cd1 157.2(11) . . . . ?
C42 C41 O3 Cd1 -15(2) . . . . ?
C40 C41 O3 Cd1 163.8(9) . . . . ?
C42 C43 O4 Cd1 16(2) . . . . ?
C44 C43 O4 Cd1 -163.6(10) . . . . ?
C47 C46 O5 Dy1 -17(3) . . . . ?
C45 C46 O5 Dy1 159.6(13) . . . . ?
C49 C48 O6 Dy1 -179.3(13) . . . . ?
C47 C48 O6 Dy1 -6(3) . . . . ?
C52 C51 O7 Dy1 4(2) . . . . ?
C50 C51 O7 Dy1 -178.0(10) . . . . ?
C52 C53 O8 Dy1 -3(2) . . . . ?
C54 C53 O8 Dy1 178.0(10) . . . . ?
C55 C56 O9 Dy1 152.2(11) . . . . ?
C57 C56 O9 Dy1 -36(2) . . . . ?
C59 C58 O10 Dy1 -158.9(9) . . . . ?
C57 C58 O10 Dy1 26(2) . . . . ?
C94 C95 O11 Cd2 -161.2(19) . . . . ?
C96 C95 O11 Cd2 20(4) . . . . ?
C96 C97 O12 Cd2 -35(5) . . . . ?
C98 C97 O12 Cd2 153.5(18) . . . . ?
C101 C100 O13 Cd2 -29(3) . . . . ?
C99 C100 O13 Cd2 148.4(16) . . . . ?
C101 C102 O14 Cd2 31(3) . . . . ?
C103 C102 O14 Cd2 -152.9(16) . . . . ?
C106 C105 O15 Dy2 -5(3) . . . . ?
C104 C105 O15 Dy2 173.6(11) . . . . ?
C108 C107 O16 Dy2 -170.8(14) . . . . ?
C106 C107 O16 Dy2 8(3) . . . . ?
C111 C110 O17 Dy2 7(2) . . . . ?
C109 C110 O17 Dy2 -171.5(10) . . . . ?
C111 C112 O18 Dy2 -7(2) . . . . ?
C113 C112 O18 Dy2 174.7(9) . . . . ?
C116 C115 O19 Dy2 16(3) . . . . ?
C114 C115 O19 Dy2 -162.0(14) . . . . ?
C118 C117 O20 Dy2 164.9(15) . . . . ?
C116 C117 O20 Dy2 -18(3) . . . . ?
F37 C99 F38 F39 92(4) . . . . ?
C100 C99 F38 F39 -95(3) . . . . ?
F37 C99 F39 F38 -126(3) . . . . ?
C100 C99 F39 F38 119(2) . . . . ?
C13 C14 N1 C17 -178.5(12) . . . . ?
C15 C14 N1 C17 -1.9(15) . . . . ?
C13 C14 N1 Cd1 -6(2) . . . . ?
C15 C14 N1 Cd1 171.1(11) . . . . ?
C18 C17 N1 C14 -173.5(12) . . . . ?
N3 C17 N1 C14 2.6(14) . . . . ?
C18 C17 N1 Cd1 11.5(16) . . . . ?
N3 C17 N1 Cd1 -172.4(8) . . . . ?
C21 C22 N2 C18 -1(3) . . . . ?
C21 C22 N2 Cd1 176.6(14) . . . . ?
C19 C18 N2 C22 -1(2) . . . . ?
C17 C18 N2 C22 -179.3(13) . . . . ?
C19 C18 N2 Cd1 -179.6(10) . . . . ?
C17 C18 N2 Cd1 2.4(15) . . . . ?
C16 C15 N3 C17 178.0(15) . . . . ?
C14 C15 N3 C17 1.4(15) . . . . ?
C16 C15 N3 C23 2(2) . . . . ?
C14 C15 N3 C23 -174.9(11) . . . . ?
N1 C17 N3 C15 -2.6(14) . . . . ?
C18 C17 N3 C15 173.1(13) . . . . ?
N1 C17 N3 C23 173.7(11) . . . . ?
C18 C17 N3 C23 -11(2) . . . . ?
C24 C23 N3 C15 -95.0(17) . . . . ?
C24 C23 N3 C17 89.3(16) . . . . ?
C28 C29 N4 N5 -1(3) . . . . ?
C28 C29 N4 Dy1 159.2(17) . . . . ?
C28 C27 N5 N4 7(3) . . . . ?
C28 C27 N5 C26 -178.0(18) . . . . ?
C29 N4 N5 C27 -4(2) . . . . ?
Dy1 N4 N5 C27 -166.9(16) . . . . ?
C29 N4 N5 C26 -179.4(16) . . . . ?
Dy1 N4 N5 C26 17.4(18) . . . . ?
N6 C26 N5 C27 172(2) . . . . ?
C25 C26 N5 C27 -12(3) . . . . ?
N6 C26 N5 N4 -12.7(19) . . . . ?
C25 C26 N5 N4 163.3(14) . . . . ?
N7 C31 N6 C26 178.7(10) . . . . ?
C30 C31 N6 C26 3.8(17) . . . . ?
N7 C31 N6 Dy1 -7.3(14) . . . . ?
C30 C31 N6 Dy1 177.8(8) . . . . ?
C25 C26 N6 C31 0.0(19) . . . . ?
N5 C26 N6 C31 175.9(11) . . . . ?
C25 C26 N6 Dy1 -174.0(10) . . . . ?
N5 C26 N6 Dy1 1.9(15) . . . . ?
N6 C31 N7 N8 -4.4(16) . . . . ?
C30 C31 N7 N8 170.5(11) . . . . ?
N6 C31 N7 C32 175.0(12) . . . . ?
C30 C31 N7 C32 -10.0(19) . . . . ?
C33 C32 N7 C31 -179.7(12) . . . . ?
C33 C32 N7 N8 -0.1(15) . . . . ?
C33 C34 N8 N7 2.5(15) . . . . ?
C33 C34 N8 Dy1 163.1(9) . . . . ?
C31 N7 N8 C34 178.2(11) . . . . ?
C32 N7 N8 C34 -1.4(14) . . . . ?
C31 N7 N8 Dy1 14.3(13) . . . . ?
C32 N7 N8 Dy1 -165.3(8) . . . . ?
N11 C76 N9 C74 2.8(15) . . . . ?
C77 C76 N9 C74 -178.9(15) . . . . ?
N11 C76 N9 Cd2 -180.0(8) . . . . ?
C77 C76 N9 Cd2 -1.7(19) . . . . ?
C75 C74 N9 C76 177.7(15) . . . . ?
C73 C74 N9 C76 -0.7(15) . . . . ?
C75 C74 N9 Cd2 1(2) . . . . ?
C73 C74 N9 Cd2 -177.4(9) . . . . ?
C80 C81 N10 C77 -10(3) . . . . ?
C80 C81 N10 Cd2 167.4(17) . . . . ?
C78 C77 N10 C81 7(3) . . . . ?
C76 C77 N10 C81 -172.8(17) . . . . ?
C78 C77 N10 Cd2 -170.3(16) . . . . ?
C76 C77 N10 Cd2 10(2) . . . . ?
N9 C76 N11 C73 -4.0(16) . . . . ?
C77 C76 N11 C73 178.0(17) . . . . ?
N9 C76 N11 C82 -172.5(14) . . . . ?
C77 C76 N11 C82 9(3) . . . . ?
C74 C73 N11 C76 3.4(15) . . . . ?
C72 C73 N11 C76 -179.2(15) . . . . ?
C74 C73 N11 C82 173.4(13) . . . . ?
C72 C73 N11 C82 -9(2) . . . . ?
C83 C82 N11 C76 -68(2) . . . . ?
C83 C82 N11 C73 124.6(16) . . . . ?
C87 C88 N12 N13 2(4) . . . . ?
C87 C88 N12 Dy2 171(2) . . . . ?
C84 C85 N13 N12 174(2) . . . . ?
N14 C85 N13 N12 -3(3) . . . . ?
C84 C85 N13 C86 -10(4) . . . . ?
N14 C85 N13 C86 173(3) . . . . ?
C88 N12 N13 C85 -178(3) . . . . ?
Dy2 N12 N13 C85 11(3) . . . . ?
C88 N12 N13 C86 5(3) . . . . ?
Dy2 N12 N13 C86 -166(2) . . . . ?
C87 C86 N13 C85 173(3) . . . . ?
C87 C86 N13 N12 -10(3) . . . . ?
C89 C90 N14 C85 -4(3) . . . . ?
N15 C90 N14 C85 177.0(19) . . . . ?
C89 C90 N14 Dy2 -174.2(14) . . . . ?
N15 C90 N14 Dy2 7(2) . . . . ?
C84 C85 N14 C90 7(3) . . . . ?
N13 C85 N14 C90 -177(2) . . . . ?
C84 C85 N14 Dy2 176.2(14) . . . . ?
N13 C85 N14 Dy2 -7(2) . . . . ?
C92 C91 N15 N16 -3(4) . . . . ?
C92 C91 N15 C90 -172(2) . . . . ?
N14 C90 N15 N16 11(3) . . . . ?
C89 C90 N15 N16 -167.9(19) . . . . ?
N14 C90 N15 C91 179(3) . . . . ?
C89 C90 N15 C91 0(4) . . . . ?
C91 N15 N16 C93 12(4) . . . . ?
C90 N15 N16 C93 -179(2) . . . . ?
C91 N15 N16 Dy2 167(2) . . . . ?
C90 N15 N16 Dy2 -24(3) . . . . ?
C92 C93 N16 N15 -15(4) . . . . ?
C92 C93 N16 Dy2 -167(2) . . . . ?

loop_
_platon_squeeze_void_nr
_platon_squeeze_void_average_x
_platon_squeeze_void_average_y
_platon_squeeze_void_average_z
_platon_squeeze_void_volume
_platon_squeeze_void_count_electrons
_platon_squeeze_void_content
1 0.120 0.395 -0.067 381 111 ' '
2 -0.120 0.605 0.067 381 112 ' '
3 0.105 0.990 0.946 10 1 ' '
4 0.183 0.645 0.550 10 3 ' '
5 0.249 -0.018 0.295 32 9 ' '
6 0.312 0.962 0.460 19 5 ' '
7 0.315 0.642 0.528 5 1 ' '
8 0.688 0.038 0.540 19 5 ' '
9 0.700 0.358 0.470 7 2 ' '
10 0.751 0.018 0.705 32 10 ' '
11 0.830 0.355 0.448 9 3 ' '
12 0.895 0.010 0.054 10 2 ' '
